data_4064984
loop_
_publ_author_name
'Li, Ling'
'Song, Li-Cheng'
'Wang, Miao-Miao'
'Li, Qian-Li'
'Song, Hai-Bin'

_publ_section_title
;
 Synthetic and Structural Characterization of Linear and Macrocyclic
 Ni/Fe/E (E = S, Se) Cluster Complexes
;
_journal_issue 18
_journal_name_full Organometallics
_journal_page_first 4899
_journal_paper_doi 10.1021/om2004767
_journal_volume 30
_journal_year 2011
_chemical_formula_sum 'C88.75 H61.5 Cl5.5 Fe8 Ni2 O24 P4 S8 Se4'
_chemical_formula_weight 2966.77
_chemical_name_systematic
; 
 ? 
;
_space_group_IT_number 14
_symmetry_cell_setting monoclinic
_symmetry_space_group_name_Hall '-P 2ybc'
_symmetry_space_group_name_H-M 'P 1 21/c 1'
_atom_sites_solution_hydrogens geom
_atom_sites_solution_primary direct
_atom_sites_solution_secondary difmap
_audit_creation_method SHELXL-97
_cell_angle_alpha 90.00
_cell_angle_beta 90.06(3)
_cell_angle_gamma 90.00
_cell_formula_units_Z 4
_cell_length_a 18.065(4)
_cell_length_b 23.361(5)
_cell_length_c 27.578(6)
_cell_measurement_reflns_used 26231
_cell_measurement_temperature 113(2)
_cell_measurement_theta_max 27.9183
_cell_measurement_theta_min 2.0515
_cell_volume 11638(4)
_computing_cell_refinement 'Bruker XSCANS'
_computing_data_collection 'Bruker XSCANS'
_computing_data_reduction 'Bruker SHELXTL'
_computing_molecular_graphics 'Bruker SHELXTL'
_computing_publication_material 'Bruker SHELXTL'
_computing_structure_refinement 'SHELXL-97 (Sheldrick, 1997)'
_computing_structure_solution 'SHELXS-97 (Sheldrick, 1990)'
_diffrn_ambient_temperature 113(2)
_diffrn_measured_fraction_theta_full 0.999
_diffrn_measured_fraction_theta_max 0.999
_diffrn_measurement_device_type 'Bruker P4'
_diffrn_measurement_method '\w scans'
_diffrn_radiation_monochromator graphite
_diffrn_radiation_source 'fine-focus sealed tube'
_diffrn_radiation_type MoK\a
_diffrn_radiation_wavelength 0.71073
_diffrn_reflns_av_R_equivalents 0.0562
_diffrn_reflns_av_sigmaI/netI 0.0582
_diffrn_reflns_limit_h_max 21
_diffrn_reflns_limit_h_min -21
_diffrn_reflns_limit_k_max 23
_diffrn_reflns_limit_k_min -27
_diffrn_reflns_limit_l_max 32
_diffrn_reflns_limit_l_min -32
_diffrn_reflns_number 75867
_diffrn_reflns_theta_full 25.02
_diffrn_reflns_theta_max 25.02
_diffrn_reflns_theta_min 2.05
_exptl_absorpt_coefficient_mu 2.920
_exptl_absorpt_correction_T_max 0.7589
_exptl_absorpt_correction_T_min 0.5928
_exptl_absorpt_correction_type multi-scan
_exptl_absorpt_process_details Crystalclear
_exptl_crystal_colour red
_exptl_crystal_density_diffrn 1.693
_exptl_crystal_density_method 'not measured'
_exptl_crystal_description block
_exptl_crystal_F_000 5868
_exptl_crystal_size_max 0.20
_exptl_crystal_size_mid 0.18
_exptl_crystal_size_min 0.10
_refine_diff_density_max 1.544
_refine_diff_density_min -2.094
_refine_diff_density_rms 0.170
_refine_ls_extinction_method none
_refine_ls_goodness_of_fit_ref 1.150
_refine_ls_hydrogen_treatment constr
_refine_ls_matrix_type full
_refine_ls_number_parameters 1394
_refine_ls_number_reflns 20515
_refine_ls_number_restraints 1626
_refine_ls_restrained_S_all 1.125
_refine_ls_R_factor_all 0.1091
_refine_ls_R_factor_gt 0.0916
_refine_ls_shift/su_max 0.001
_refine_ls_shift/su_mean 0.000
_refine_ls_structure_factor_coef Fsqd
_refine_ls_weighting_details 'calc w=1/[\s^2^(Fo^2^)+(0.0426P)^2^+228.0200P] where P=(Fo^2^+2Fc^2^)/3'
_refine_ls_weighting_scheme calc
_refine_ls_wR_factor_gt 0.2109
_refine_ls_wR_factor_ref 0.2207
_reflns_number_gt 16687
_reflns_number_total 20515
_reflns_threshold_expression >2sigma(I)
_cod_data_source_file om2004767_si_001.cif
_cod_data_source_block 10a
_cod_depositor_comments
;
The following automatic conversions were performed:

'_symmetry_cell_setting' value 'Monoclinic' changed to 'monoclinic'
according to /home/saulius/struct/CIF-dictionaries/cif_core.dic
dictionary named 'cif_core.dic' version 2.4.1 from 2010-06-29.

Automatic conversion script
Id: cif_fix_values 1715 2011-07-08 13:25:40Z adriana 
;
_cod_original_sg_symbol_H-M P2(1)/c
_cod_original_formula_sum 'C88.75 H61.5 Cl5.50 Fe8 Ni2 O24 P4 S8 Se4'
_cod_database_code 4064984

loop_
_symmetry_equiv_pos_as_xyz
'x, y, z'
'-x, y+1/2, -z+1/2'
'-x, -y, -z'
'x, -y-1/2, z-1/2'

loop_
_atom_site_label
_atom_site_type_symbol
_atom_site_fract_x
_atom_site_fract_y
_atom_site_fract_z
_atom_site_U_iso_or_equiv
_atom_site_adp_type
_atom_site_occupancy
_atom_site_symmetry_multiplicity
_atom_site_calc_flag
_atom_site_refinement_flags
_atom_site_disorder_assembly
_atom_site_disorder_group
Se1 Se 0.22668(6) 0.75384(4) 0.44770(4) 0.0320(2) Uani 1 1 d . . .
Se2 Se 0.26018(6) 0.55689(4) 0.45171(4) 0.0314(2) Uani 1 1 d . . .
Se3 Se 0.33455(6) 0.71162(6) 0.23865(5) 0.0457(3) Uani 1 1 d . . .
Fe1 Fe 0.42557(8) 0.76214(7) 0.19490(5) 0.0334(3) Uani 1 1 d . A .
Fe2 Fe 0.44760(8) 0.71676(6) 0.28171(6) 0.0319(3) Uani 1 1 d . A .
Fe3 Fe 0.13574(8) 0.81222(7) 0.41146(7) 0.0412(4) Uani 1 1 d . . .
Fe4 Fe 0.20745(9) 0.83949(7) 0.49220(6) 0.0384(4) Uani 1 1 d . A .
Fe5 Fe 0.29497(8) 0.47679(6) 0.49856(5) 0.0306(3) Uani 1 1 d . . .
Fe6 Fe 0.35304(8) 0.50068(6) 0.41282(5) 0.0290(3) Uani 1 1 d . . .
Fe7 Fe 0.06152(12) 0.56150(9) 0.26631(10) 0.0760(8) Uani 1 1 d . . .
Fe8 Fe 0.08132(9) 0.49247(12) 0.19056(8) 0.0697(7) Uani 1 1 d . A .
Ni1 Ni 0.35582(7) 0.90684(5) 0.33972(5) 0.0266(3) Uani 1 1 d . A .
Ni2 Ni 0.13649(7) 0.38652(5) 0.36038(5) 0.0274(3) Uani 1 1 d . A .
P1 P 0.45511(15) 0.94995(12) 0.36351(10) 0.0329(6) Uani 1 1 d . . .
P2 P 0.31785(16) 0.98808(12) 0.31199(11) 0.0366(6) Uani 1 1 d . . .
P3 P 0.03540(14) 0.35055(12) 0.39041(10) 0.0308(6) Uani 1 1 d . . .
P4 P 0.17617(15) 0.29967(12) 0.35189(11) 0.0327(6) Uani 1 1 d . . .
S1 S 0.39138(15) 0.83369(12) 0.24839(10) 0.0349(6) Uani 1 1 d . . .
S2 S 0.40603(14) 0.82148(11) 0.35409(9) 0.0298(5) Uani 1 1 d . . .
S3 S 0.24462(14) 0.86686(12) 0.32834(10) 0.0326(6) Uani 1 1 d . . .
S4 S 0.28040(14) 0.87598(12) 0.43106(10) 0.0337(6) Uani 1 1 d . . .
S5 S 0.21607(14) 0.43216(11) 0.44442(9) 0.0309(6) Uani 1 1 d . . .
S6 S 0.24599(14) 0.42518(11) 0.34093(9) 0.0296(5) Uani 1 1 d . . .
S7 S 0.08554(15) 0.47360(11) 0.35647(11) 0.0372(6) Uani 1 1 d . . .
S8 S 0.10924(15) 0.43621(14) 0.25652(10) 0.0412(7) Uani 1 1 d . . .
O1 O 0.3577(6) 0.8225(5) 0.1119(3) 0.068(3) Uani 1 1 d . A .
O2 O 0.5755(5) 0.8120(4) 0.1935(3) 0.056(2) Uani 1 1 d . A .
O3 O 0.4656(5) 0.6599(4) 0.1390(3) 0.056(2) Uani 1 1 d . A .
O4 O 0.5925(5) 0.7635(4) 0.3066(4) 0.068(3) Uani 1 1 d . A .
O5 O 0.5014(7) 0.6060(4) 0.2458(4) 0.082(3) Uani 1 1 d . A .
O6 O 0.3973(6) 0.6655(4) 0.3731(3) 0.061(3) Uani 1 1 d . A .
O7 O 0.0102(6) 0.7542(5) 0.4575(6) 0.105(5) Uani 1 1 d . . .
O8 O 0.1071(7) 0.7551(5) 0.3178(5) 0.095(4) Uani 1 1 d . . .
O9 O 0.0516(6) 0.9193(5) 0.4066(5) 0.082(4) Uani 1 1 d . . .
O10 O 0.1534(9) 0.9571(5) 0.5037(5) 0.119(6) Uani 1 1 d . A .
O11 O 0.3242(7) 0.8324(7) 0.5665(4) 0.098(4) Uani 1 1 d . A .
O12 O 0.0936(7) 0.7968(5) 0.5573(5) 0.092(4) Uani 1 1 d . A .
O13 O 0.4145(5) 0.5352(4) 0.5512(3) 0.054(2) Uani 1 1 d . . .
O14 O 0.1885(5) 0.4714(5) 0.5788(4) 0.076(3) Uani 1 1 d . . .
O15 O 0.3735(6) 0.3676(4) 0.5099(3) 0.065(3) Uani 1 1 d . . .
O16 O 0.4496(5) 0.4010(4) 0.4011(4) 0.060(3) Uani 1 1 d . . .
O17 O 0.3606(6) 0.5485(4) 0.3145(3) 0.068(3) Uani 1 1 d . . .
O18 O 0.4743(5) 0.5742(4) 0.4483(3) 0.053(2) Uani 1 1 d . . .
O19 O 0.0229(8) 0.6598(6) 0.2038(7) 0.144(8) Uani 1 1 d . . .
O20 O 0.1143(10) 0.6277(5) 0.3505(7) 0.151(8) Uani 1 1 d . . .
O21 O -0.0899(7) 0.5400(5) 0.2977(5) 0.087(4) Uani 1 1 d . . .
O22 O -0.0740(4) 0.4573(4) 0.2027(3) 0.057(2) Uani 1 1 d . A .
O23 O 0.1376(7) 0.4045(9) 0.1240(5) 0.133(7) Uani 1 1 d . A .
O24 O 0.0561(6) 0.5705(8) 0.1087(5) 0.135(7) Uani 1 1 d . A .
C1 C 0.3819(7) 0.7988(5) 0.1447(4) 0.046(3) Uani 1 1 d U . .
C2 C 0.5169(6) 0.7929(5) 0.1937(4) 0.039(2) Uani 1 1 d U . .
C3 C 0.4519(7) 0.7008(5) 0.1611(4) 0.043(2) Uani 1 1 d U . .
C4 C 0.5375(6) 0.7442(5) 0.2958(4) 0.042(2) Uani 1 1 d U . .
C5 C 0.4806(7) 0.6483(6) 0.2582(5) 0.050(3) Uani 1 1 d U . .
C6 C 0.4187(7) 0.6863(5) 0.3384(5) 0.046(3) Uani 1 1 d U . .
C7 C 0.0592(7) 0.7764(6) 0.4413(6) 0.058(3) Uani 1 1 d U . .
C8 C 0.1179(7) 0.7783(6) 0.3538(6) 0.056(3) Uani 1 1 d U . .
C9 C 0.0867(7) 0.8783(6) 0.4086(5) 0.053(3) Uani 1 1 d U . .
C10 C 0.1738(8) 0.9109(6) 0.5002(5) 0.060(3) Uani 1 1 d U . .
C11 C 0.2802(9) 0.8361(7) 0.5371(5) 0.063(3) Uani 1 1 d U . .
C12 C 0.1378(7) 0.8135(6) 0.5309(5) 0.055(3) Uani 1 1 d U . .
C13 C 0.3666(6) 0.5129(5) 0.5301(4) 0.041(2) Uani 1 1 d U . .
C14 C 0.2294(7) 0.4748(6) 0.5477(4) 0.046(3) Uani 1 1 d U . .
C15 C 0.3415(7) 0.4109(5) 0.5057(4) 0.044(3) Uani 1 1 d U . .
C16 C 0.4114(6) 0.4390(5) 0.4070(4) 0.039(2) Uani 1 1 d U . .
C17 C 0.3575(6) 0.5290(5) 0.3525(5) 0.042(3) Uani 1 1 d U . .
C18 C 0.4261(6) 0.5464(5) 0.4351(4) 0.038(2) Uani 1 1 d U . .
C19 C 0.0371(9) 0.6204(7) 0.2282(6) 0.074(3) Uani 1 1 d U A .
C20 C 0.0921(10) 0.6028(7) 0.3179(7) 0.083(4) Uani 1 1 d U A .
C21 C -0.0322(9) 0.5484(6) 0.2844(6) 0.063(3) Uani 1 1 d U A .
C22 C -0.0140(7) 0.4708(7) 0.1968(5) 0.059(3) Uani 1 1 d U . .
C23 C 0.1168(8) 0.4376(9) 0.1499(6) 0.077(4) Uani 1 1 d U . .
C24 C 0.0641(8) 0.5406(8) 0.1430(6) 0.076(3) Uani 1 1 d U . .
C25 C 0.4135(5) 0.7942(5) 0.2978(4) 0.032(2) Uani 1 1 d U A .
C26 C 0.4558(6) 0.9446(5) 0.4279(3) 0.075(3) Uani 1 1 d GU . .
C27 C 0.4081(6) 0.9816(4) 0.4519(4) 0.087(4) Uani 1 1 d GU . .
H27 H 0.3831 1.0109 0.4344 0.104 Uiso 1 1 calc R . .
C28 C 0.3969(6) 0.9759(5) 0.5015(4) 0.105(4) Uani 1 1 d GU . .
H28 H 0.3643 1.0012 0.5179 0.126 Uiso 1 1 calc R . .
C29 C 0.4334(8) 0.9331(6) 0.5271(3) 0.097(4) Uani 1 1 d GU . .
H29 H 0.4258 0.9291 0.5610 0.116 Uiso 1 1 calc R . .
C30 C 0.4812(7) 0.8961(5) 0.5031(4) 0.104(4) Uani 1 1 d GU . .
H30 H 0.5061 0.8668 0.5206 0.125 Uiso 1 1 calc R . .
C31 C 0.4924(6) 0.9018(5) 0.4535(4) 0.092(3) Uani 1 1 d GU . .
H31 H 0.5250 0.8765 0.4370 0.110 Uiso 1 1 calc R . .
C32 C 0.5465(7) 0.9362(6) 0.3396(5) 0.055(3) Uani 1 1 d U . .
C33 C 0.6086(8) 0.9528(7) 0.3656(6) 0.075(3) Uani 1 1 d U . .
H33 H 0.6050 0.9654 0.3983 0.090 Uiso 1 1 calc R . .
C34 C 0.6772(9) 0.9501(8) 0.3416(7) 0.086(4) Uani 1 1 d U . .
H34 H 0.7203 0.9615 0.3588 0.103 Uiso 1 1 calc R . .
C35 C 0.6846(9) 0.9324(8) 0.2958(7) 0.084(4) Uani 1 1 d U . .
H35 H 0.7319 0.9314 0.2808 0.100 Uiso 1 1 calc R . .
C36 C 0.6217(7) 0.9155(7) 0.2707(6) 0.069(3) Uani 1 1 d U . .
H36 H 0.6258 0.9019 0.2383 0.083 Uiso 1 1 calc R . .
C37 C 0.5536(7) 0.9185(6) 0.2924(5) 0.058(3) Uani 1 1 d U . .
H37 H 0.5107 0.9082 0.2745 0.070 Uiso 1 1 calc R . .
C38 C 0.4456(7) 1.0257(6) 0.3497(5) 0.055(3) Uani 1 1 d U . .
H38 H 0.4804 1.0530 0.3611 0.066 Uiso 1 1 calc R . .
C39 C 0.3900(7) 1.0408(5) 0.3238(5) 0.048(2) Uani 1 1 d U . .
H39 H 0.3865 1.0785 0.3111 0.057 Uiso 1 1 calc R . .
C40 C 0.2345(6) 1.0243(5) 0.3317(5) 0.044(2) Uani 1 1 d U . .
C41 C 0.2025(7) 1.0120(5) 0.3754(5) 0.049(3) Uani 1 1 d U . .
H41 H 0.2215 0.9821 0.3951 0.059 Uiso 1 1 calc R . .
C42 C 0.1411(7) 1.0442(5) 0.3911(5) 0.055(3) Uani 1 1 d U . .
H42 H 0.1168 1.0348 0.4206 0.066 Uiso 1 1 calc R . .
C43 C 0.1166(7) 1.0889(5) 0.3637(6) 0.054(3) Uani 1 1 d U . .
H43 H 0.0763 1.1112 0.3751 0.065 Uiso 1 1 calc R . .
C44 C 0.1472(7) 1.1021(5) 0.3217(6) 0.054(3) Uani 1 1 d U . .
H44 H 0.1288 1.1337 0.3037 0.065 Uiso 1 1 calc R . .
C45 C 0.2065(7) 1.0702(5) 0.3032(5) 0.053(3) Uani 1 1 d U . .
H45 H 0.2274 1.0790 0.2726 0.063 Uiso 1 1 calc R . .
C46 C 0.3111(7) 0.9799(5) 0.2464(5) 0.047(2) Uani 1 1 d U . .
C47 C 0.2454(8) 0.9650(5) 0.2255(5) 0.050(3) Uani 1 1 d U . .
H47 H 0.2019 0.9649 0.2449 0.060 Uiso 1 1 calc R . .
C48 C 0.2398(9) 0.9498(6) 0.1761(5) 0.059(3) Uani 1 1 d U . .
H48 H 0.1937 0.9399 0.1618 0.071 Uiso 1 1 calc R . .
C49 C 0.3057(9) 0.9500(6) 0.1490(5) 0.064(3) Uani 1 1 d U . .
H49 H 0.3045 0.9396 0.1157 0.076 Uiso 1 1 calc R . .
C50 C 0.3730(9) 0.9654(6) 0.1706(5) 0.062(3) Uani 1 1 d U . .
H50 H 0.4169 0.9655 0.1516 0.075 Uiso 1 1 calc R . .
C51 C 0.3767(8) 0.9805(5) 0.2192(5) 0.052(3) Uani 1 1 d U . .
H51 H 0.4225 0.9911 0.2337 0.063 Uiso 1 1 calc R . .
C52 C 0.2226(6) 0.8531(5) 0.3861(4) 0.036(2) Uani 1 1 d U A .
C53 C 0.1831(6) 0.6867(5) 0.4804(4) 0.040(2) Uani 1 1 d U . .
H53A H 0.1421 0.6992 0.5016 0.048 Uiso 1 1 calc R . .
H53B H 0.1628 0.6601 0.4558 0.048 Uiso 1 1 calc R . .
C54 C 0.2415(6) 0.6564(5) 0.5103(4) 0.035(2) Uani 1 1 d U . .
H54A H 0.2649 0.6845 0.5324 0.042 Uiso 1 1 calc R . .
H54B H 0.2170 0.6270 0.5306 0.042 Uiso 1 1 calc R . .
C55 C 0.3009(6) 0.6280(4) 0.4808(4) 0.035(2) Uani 1 1 d U . .
H55A H 0.3438 0.6186 0.5017 0.042 Uiso 1 1 calc R . .
H55B H 0.3179 0.6542 0.4549 0.042 Uiso 1 1 calc R . .
C56 C 0.2689(6) 0.4506(4) 0.3961(4) 0.032(2) Uani 1 1 d U . .
C57 C 0.0086(6) 0.3806(5) 0.4481(4) 0.038(2) Uani 1 1 d U . .
C58 C -0.0448(7) 0.4222(5) 0.4521(5) 0.048(2) Uani 1 1 d U . .
H58 H -0.0697 0.4352 0.4238 0.057 Uiso 1 1 calc R . .
C59 C -0.0627(8) 0.4452(6) 0.4960(5) 0.058(3) Uani 1 1 d U . .
H59 H -0.1003 0.4736 0.4978 0.069 Uiso 1 1 calc R . .
C60 C -0.0270(8) 0.4278(6) 0.5383(5) 0.060(3) Uani 1 1 d U . .
H60 H -0.0400 0.4438 0.5688 0.072 Uiso 1 1 calc R . .
C61 C 0.0284(8) 0.3864(6) 0.5349(5) 0.061(3) Uani 1 1 d U . .
H61 H 0.0542 0.3742 0.5631 0.073 Uiso 1 1 calc R . .
C62 C 0.0455(8) 0.3630(6) 0.4896(5) 0.054(3) Uani 1 1 d U . .
H62 H 0.0830 0.3346 0.4873 0.064 Uiso 1 1 calc R . .
C63 C -0.0494(6) 0.3458(5) 0.3558(4) 0.038(2) Uani 1 1 d U . .
C64 C -0.1114(6) 0.3200(5) 0.3765(4) 0.044(2) Uani 1 1 d U . .
H64 H -0.1122 0.3109 0.4100 0.053 Uiso 1 1 calc R . .
C65 C -0.1726(6) 0.3076(6) 0.3470(5) 0.051(3) Uani 1 1 d U . .
H65 H -0.2154 0.2907 0.3610 0.061 Uiso 1 1 calc R . .
C66 C -0.1717(7) 0.3194(6) 0.2982(5) 0.053(3) Uani 1 1 d U . .
H66 H -0.2133 0.3100 0.2787 0.064 Uiso 1 1 calc R . .
C67 C -0.1102(6) 0.3450(5) 0.2772(5) 0.047(3) Uani 1 1 d U . .
H67 H -0.1096 0.3535 0.2435 0.057 Uiso 1 1 calc R . .
C68 C -0.0491(6) 0.3582(5) 0.3065(4) 0.041(2) Uani 1 1 d U . .
H68 H -0.0069 0.3759 0.2924 0.050 Uiso 1 1 calc R . .
C69 C 0.0528(6) 0.2760(5) 0.4028(4) 0.039(2) Uani 1 1 d U . .
H69 H 0.0202 0.2542 0.4225 0.047 Uiso 1 1 calc R . .
C70 C 0.1133(6) 0.2525(5) 0.3831(4) 0.039(2) Uani 1 1 d U . .
H70 H 0.1227 0.2126 0.3855 0.047 Uiso 1 1 calc R . .
C71 C 0.2650(6) 0.2713(5) 0.3707(4) 0.042(2) Uani 1 1 d U . .
C72 C 0.3055(7) 0.2971(5) 0.4073(5) 0.046(2) Uani 1 1 d U . .
H72 H 0.2895 0.3326 0.4204 0.055 Uiso 1 1 calc R . .
C73 C 0.3681(7) 0.2719(5) 0.4249(5) 0.048(3) Uani 1 1 d U . .
H73 H 0.3956 0.2908 0.4495 0.058 Uiso 1 1 calc R . .
C74 C 0.3924(7) 0.2203(5) 0.4080(5) 0.051(3) Uani 1 1 d U . .
H74 H 0.4356 0.2029 0.4210 0.062 Uiso 1 1 calc R . .
C75 C 0.3531(8) 0.1949(6) 0.3722(5) 0.059(3) Uani 1 1 d U . .
H75 H 0.3701 0.1593 0.3599 0.071 Uiso 1 1 calc R . .
C76 C 0.2896(7) 0.2182(6) 0.3528(5) 0.053(3) Uani 1 1 d U . .
H76 H 0.2630 0.1988 0.3280 0.064 Uiso 1 1 calc R . .
C77 C 0.1676(7) 0.2828(6) 0.2883(5) 0.048(2) Uani 1 1 d U . .
C78 C 0.0993(7) 0.2659(6) 0.2698(5) 0.054(3) Uani 1 1 d U . .
H78 H 0.0593 0.2580 0.2912 0.065 Uiso 1 1 calc R . .
C79 C 0.0900(8) 0.2609(8) 0.2203(5) 0.070(3) Uani 1 1 d U . .
H79 H 0.0443 0.2474 0.2075 0.084 Uiso 1 1 calc R . .
C80 C 0.1479(9) 0.2755(8) 0.1888(6) 0.074(3) Uani 1 1 d U . .
H80 H 0.1411 0.2729 0.1547 0.089 Uiso 1 1 calc R . .
C81 C 0.2154(8) 0.2940(7) 0.2076(5) 0.068(3) Uani 1 1 d U . .
H81 H 0.2548 0.3041 0.1865 0.081 Uiso 1 1 calc R . .
C82 C 0.2244(7) 0.2973(7) 0.2573(5) 0.058(3) Uani 1 1 d U . .
H82 H 0.2704 0.3097 0.2703 0.070 Uiso 1 1 calc R . .
C83 C 0.0865(7) 0.4873(5) 0.2964(5) 0.049(3) Uani 1 1 d U A .
Se4 Se 0.18337(17) 0.5340(2) 0.2108(2) 0.0281(14) Uani 0.386(9) 1 d P A 1
C84 C 0.205(2) 0.5970(17) 0.1638(14) 0.062(4) Uani 0.386(9) 1 d PU A 1
C85 C 0.234(2) 0.6531(19) 0.1859(16) 0.059(5) Uani 0.386(9) 1 d PU A 1
C86 C 0.3204(8) 0.6316(6) 0.2109(5) 0.064(3) Uani 0.386(9) 1 d PU A 1
Se4' Se 0.17129(13) 0.55794(17) 0.23305(15) 0.0384(11) Uani 0.614(9) 1 d P A 2
C84' C 0.1905(14) 0.6330(11) 0.1981(9) 0.064(4) Uani 0.614(9) 1 d PU A 2
C85' C 0.2607(15) 0.6297(12) 0.1756(10) 0.063(5) Uani 0.614(9) 1 d PU A 2
C86' C 0.3204(8) 0.6316(6) 0.2109(5) 0.064(3) Uani 0.614(9) 1 d PU A 2
Cl1 Cl 0.5309(4) 0.7428(4) 0.4405(2) 0.0827(19) Uani 0.70 1 d PDU B 1
Cl2 Cl 0.4362(5) 0.7311(4) 0.5240(2) 0.077(2) Uani 0.70 1 d PDU B 1
C87 C 0.4389(7) 0.7506(10) 0.4620(4) 0.074(4) Uani 0.70 1 d PDU B 1
Cl1' Cl 0.5760(11) 0.7674(7) 0.4487(6) 0.084(4) Uani 0.30 1 d PDU C 2
Cl2' Cl 0.4568(14) 0.7324(12) 0.5033(10) 0.121(9) Uani 0.30 1 d PDU C 2
C87' C 0.496(2) 0.724(2) 0.4446(12) 0.065(8) Uani 0.30 1 d PDU C 2
Cl3 Cl 0.3833(5) 0.3830(3) 0.6331(2) 0.135(3) Uani 1 1 d . D .
Cl4 Cl 0.3104(7) 0.3505(4) 0.7192(4) 0.115(4) Uani 0.60 1 d P D 1
Cl4' Cl 0.2589(16) 0.3397(10) 0.6911(10) 0.187(11) Uani 0.40 1 d P D 2
C88 C 0.2974(14) 0.3917(10) 0.6644(9) 0.118(8) Uani 1 1 d . . .
Cl5 Cl 0.7976(9) 0.7113(7) 0.4441(6) 0.145(5) Uani 0.25 1 d PDU E 1
Cl6 Cl 0.7084(6) 0.8086(5) 0.4144(4) 0.107(3) Uani 0.25 1 d PDU E 1
C89 C 0.7105(17) 0.7457(17) 0.451(2) 0.081(13) Uani 0.25 1 d PDU E 1
Cl5' Cl 0.7976(9) 0.7113(7) 0.4441(6) 0.145(5) Uani 0.25 1 d PDU F 2
Cl6' Cl 0.7084(6) 0.8086(5) 0.4144(4) 0.107(3) Uani 0.25 1 d PDU F 2
C89' C 0.777(3) 0.7845(12) 0.4564(18) 0.085(12) Uani 0.25 1 d PDU F 2
Cl7 Cl 0.7595(10) 0.8629(8) 0.5331(6) 0.075(4) Uani 0.25 1 d PDU . .
Cl8 Cl 0.9188(12) 0.8650(9) 0.5119(7) 0.101(6) Uani 0.25 1 d PDU . .
C90 C 0.8289(11) 0.885(3) 0.4916(14) 0.077(13) Uani 0.25 1 d PDU . .

loop_
_atom_site_aniso_label
_atom_site_aniso_U_11
_atom_site_aniso_U_22
_atom_site_aniso_U_33
_atom_site_aniso_U_23
_atom_site_aniso_U_13
_atom_site_aniso_U_12
Se1 0.0275(5) 0.0285(5) 0.0401(6) 0.0039(4) 0.0037(4) -0.0025(4)
Se2 0.0272(5) 0.0259(5) 0.0411(6) -0.0026(4) -0.0042(4) -0.0012(4)
Se3 0.0313(6) 0.0546(8) 0.0513(7) 0.0093(6) -0.0046(5) -0.0164(5)
Fe1 0.0313(8) 0.0353(8) 0.0335(8) -0.0006(7) -0.0002(6) -0.0053(7)
Fe2 0.0312(8) 0.0274(8) 0.0371(8) 0.0006(6) -0.0001(6) 0.0020(6)
Fe3 0.0241(8) 0.0382(9) 0.0613(11) 0.0169(8) -0.0003(7) -0.0059(7)
Fe4 0.0404(9) 0.0315(8) 0.0434(9) 0.0037(7) 0.0165(7) -0.0035(7)
Fe5 0.0293(7) 0.0305(8) 0.0321(8) -0.0027(6) -0.0029(6) -0.0016(6)
Fe6 0.0236(7) 0.0271(8) 0.0362(8) -0.0023(6) -0.0025(6) -0.0047(6)
Fe7 0.0623(13) 0.0420(11) 0.124(2) 0.0369(12) -0.0551(14) -0.0247(10)
Fe8 0.0240(8) 0.123(2) 0.0619(13) 0.0553(13) -0.0064(8) -0.0138(10)
Ni1 0.0251(6) 0.0232(6) 0.0316(7) 0.0018(5) 0.0037(5) -0.0011(5)
Ni2 0.0241(6) 0.0246(6) 0.0335(7) -0.0019(5) 0.0006(5) -0.0048(5)
P1 0.0313(14) 0.0292(14) 0.0381(15) -0.0024(12) 0.0053(11) -0.0071(11)
P2 0.0327(15) 0.0264(14) 0.0507(17) 0.0055(12) 0.0086(13) 0.0028(12)
P3 0.0250(13) 0.0306(14) 0.0369(15) -0.0028(12) 0.0041(11) -0.0047(11)
P4 0.0286(14) 0.0266(14) 0.0429(16) -0.0079(12) 0.0038(12) -0.0048(11)
S1 0.0344(14) 0.0331(14) 0.0373(15) 0.0060(11) 0.0021(11) 0.0060(11)
S2 0.0318(13) 0.0244(12) 0.0331(13) 0.0006(10) -0.0013(10) 0.0013(10)
S3 0.0291(13) 0.0333(14) 0.0355(14) 0.0044(11) -0.0025(11) -0.0028(11)
S4 0.0300(13) 0.0350(14) 0.0361(14) 0.0009(11) 0.0077(11) -0.0102(11)
S5 0.0269(12) 0.0320(14) 0.0337(14) -0.0035(11) 0.0016(10) -0.0067(11)
S6 0.0266(12) 0.0307(13) 0.0315(13) -0.0002(10) -0.0013(10) -0.0086(10)
S7 0.0333(14) 0.0268(13) 0.0515(17) -0.0022(12) -0.0060(12) -0.0006(11)
S8 0.0294(14) 0.0567(19) 0.0375(15) 0.0116(13) -0.0031(11) -0.0092(13)
O1 0.077(7) 0.085(8) 0.042(5) 0.009(5) -0.011(5) 0.019(6)
O2 0.048(5) 0.066(6) 0.054(5) -0.015(5) 0.013(4) -0.023(5)
O3 0.068(6) 0.043(5) 0.056(6) -0.008(4) 0.003(5) -0.010(5)
O4 0.035(5) 0.072(7) 0.096(8) 0.000(6) -0.015(5) 0.007(5)
O5 0.127(10) 0.050(6) 0.070(7) -0.021(5) 0.012(6) 0.033(6)
O6 0.105(8) 0.035(5) 0.043(5) 0.006(4) 0.006(5) -0.011(5)
O7 0.039(6) 0.085(8) 0.192(14) 0.073(9) 0.012(7) -0.003(6)
O8 0.115(10) 0.085(8) 0.084(8) 0.014(7) -0.045(7) -0.049(8)
O9 0.049(6) 0.067(7) 0.129(10) 0.040(7) 0.007(6) 0.008(5)
O10 0.175(14) 0.040(6) 0.142(12) 0.010(7) 0.106(11) 0.036(7)
O11 0.082(8) 0.158(13) 0.053(7) 0.007(7) -0.009(6) -0.038(8)
O12 0.093(8) 0.061(7) 0.120(10) 0.018(7) 0.073(8) 0.003(6)
O13 0.045(5) 0.054(5) 0.062(6) -0.013(4) -0.010(4) -0.007(4)
O14 0.056(6) 0.118(10) 0.054(6) -0.029(6) 0.015(5) -0.025(6)
O15 0.088(7) 0.047(6) 0.061(6) -0.005(5) -0.018(5) 0.015(5)
O16 0.041(5) 0.044(5) 0.096(8) -0.020(5) -0.003(5) 0.007(4)
O17 0.093(8) 0.068(7) 0.044(5) 0.011(5) 0.001(5) -0.029(6)
O18 0.042(5) 0.052(5) 0.064(6) -0.012(4) -0.009(4) -0.012(4)
O19 0.108(10) 0.084(9) 0.240(19) 0.106(11) -0.095(12) -0.043(8)
O20 0.199(17) 0.037(6) 0.218(18) 0.002(9) -0.136(15) -0.025(8)
O21 0.064(7) 0.080(8) 0.116(10) -0.013(7) -0.015(7) 0.009(6)
O22 0.024(4) 0.081(7) 0.066(6) 0.012(5) 0.000(4) -0.009(4)
O23 0.067(8) 0.27(2) 0.060(8) 0.035(11) 0.015(6) 0.055(11)
O24 0.047(6) 0.240(18) 0.119(11) 0.137(12) 0.009(6) 0.012(9)
C1 0.050(6) 0.046(6) 0.041(6) -0.009(5) -0.001(5) -0.001(5)
C2 0.040(5) 0.035(5) 0.043(5) -0.009(5) 0.004(5) 0.001(5)
C3 0.048(6) 0.037(5) 0.045(5) -0.006(5) -0.003(5) -0.010(5)
C4 0.030(5) 0.046(6) 0.049(6) -0.001(5) -0.004(4) 0.009(5)
C5 0.055(6) 0.048(6) 0.046(5) -0.003(5) 0.002(5) -0.002(5)
C6 0.055(6) 0.039(5) 0.046(6) 0.000(5) 0.000(5) -0.001(5)
C7 0.036(5) 0.058(6) 0.081(7) 0.023(6) 0.006(5) -0.007(5)
C8 0.047(6) 0.052(7) 0.069(7) 0.021(6) -0.024(6) -0.018(6)
C9 0.036(6) 0.054(6) 0.070(7) 0.020(6) 0.000(5) 0.002(5)
C10 0.065(7) 0.052(7) 0.063(7) 0.009(6) 0.023(6) -0.002(6)
C11 0.071(8) 0.070(8) 0.048(7) 0.002(6) 0.005(6) -0.025(7)
C12 0.053(6) 0.050(6) 0.063(7) 0.011(6) 0.024(6) -0.009(5)
C13 0.040(5) 0.038(5) 0.044(6) -0.003(5) -0.004(5) -0.002(5)
C14 0.043(6) 0.057(7) 0.039(6) -0.007(5) 0.000(5) -0.015(6)
C15 0.048(6) 0.046(6) 0.039(5) -0.003(5) -0.006(5) -0.004(5)
C16 0.030(5) 0.039(5) 0.047(6) -0.009(5) -0.003(4) -0.003(5)
C17 0.039(6) 0.034(5) 0.052(6) -0.005(5) -0.002(5) -0.009(5)
C18 0.033(5) 0.029(5) 0.051(6) -0.003(4) -0.004(4) -0.003(4)
C19 0.067(6) 0.061(6) 0.095(7) 0.029(6) -0.040(6) -0.017(6)
C20 0.088(8) 0.051(7) 0.110(9) 0.022(7) -0.057(8) -0.014(7)
C21 0.058(7) 0.044(6) 0.087(8) 0.008(6) -0.037(6) 0.000(6)
C22 0.041(6) 0.076(7) 0.060(6) 0.022(6) -0.016(5) -0.004(6)
C23 0.038(7) 0.132(11) 0.061(8) 0.028(8) 0.009(6) 0.007(8)
C24 0.048(6) 0.106(8) 0.075(7) 0.043(7) -0.011(6) -0.011(6)
C25 0.021(4) 0.036(5) 0.039(5) 0.002(4) 0.002(4) 0.005(4)
C26 0.082(6) 0.076(6) 0.066(6) -0.005(6) -0.002(6) -0.047(6)
C27 0.096(7) 0.099(8) 0.066(7) -0.021(6) 0.014(6) -0.055(7)
C28 0.121(9) 0.115(9) 0.078(8) -0.015(7) 0.007(7) -0.053(8)
C29 0.117(8) 0.098(8) 0.077(7) -0.003(7) -0.007(7) -0.057(7)
C30 0.126(8) 0.094(8) 0.092(8) 0.008(7) -0.002(7) -0.050(7)
C31 0.110(7) 0.091(7) 0.073(6) -0.002(6) -0.016(6) -0.045(6)
C32 0.038(5) 0.059(6) 0.067(6) -0.020(5) 0.008(5) -0.014(5)
C33 0.049(5) 0.090(6) 0.087(6) -0.032(6) -0.002(5) -0.015(6)
C34 0.047(6) 0.108(8) 0.103(8) -0.041(7) 0.001(6) -0.008(7)
C35 0.049(6) 0.098(8) 0.104(8) -0.041(7) 0.019(6) -0.018(6)
C36 0.042(6) 0.075(7) 0.090(7) -0.035(6) 0.028(6) -0.014(6)
C37 0.036(5) 0.063(6) 0.075(7) -0.017(6) 0.012(5) -0.019(5)
C38 0.049(6) 0.048(6) 0.069(6) -0.010(5) 0.015(5) -0.021(5)
C39 0.045(5) 0.030(5) 0.068(6) 0.004(5) 0.009(5) -0.004(4)
C40 0.039(5) 0.029(5) 0.064(5) -0.001(4) 0.003(4) 0.004(4)
C41 0.045(5) 0.032(5) 0.071(6) -0.003(5) 0.013(5) 0.004(4)
C42 0.047(6) 0.040(6) 0.077(7) -0.013(5) 0.018(5) 0.001(5)
C43 0.044(6) 0.033(5) 0.086(7) -0.011(5) 0.004(5) 0.001(5)
C44 0.051(6) 0.031(5) 0.081(7) -0.007(5) -0.003(6) 0.008(5)
C45 0.053(5) 0.033(5) 0.073(6) -0.002(5) 0.006(5) 0.005(5)
C46 0.056(5) 0.037(5) 0.049(5) 0.005(4) 0.011(5) 0.011(5)
C47 0.060(6) 0.038(5) 0.052(5) 0.006(5) 0.009(5) 0.001(5)
C48 0.069(7) 0.052(6) 0.056(6) 0.006(5) 0.002(6) 0.002(6)
C49 0.081(7) 0.054(6) 0.056(6) 0.007(5) 0.010(6) 0.006(6)
C50 0.074(7) 0.055(6) 0.057(6) 0.017(5) 0.027(6) 0.015(6)
C51 0.061(6) 0.045(5) 0.052(6) 0.016(5) 0.011(5) 0.009(5)
C52 0.032(5) 0.033(5) 0.043(5) 0.005(4) 0.002(4) -0.002(4)
C53 0.039(5) 0.030(5) 0.051(6) -0.003(5) 0.002(5) -0.003(4)
C54 0.037(5) 0.030(5) 0.038(5) 0.001(4) -0.001(4) -0.003(4)
C55 0.033(5) 0.023(5) 0.049(6) 0.003(4) -0.008(4) 0.003(4)
C56 0.032(5) 0.024(4) 0.041(5) 0.001(4) -0.007(4) 0.001(4)
C57 0.032(4) 0.040(5) 0.042(5) -0.007(4) 0.011(4) -0.005(4)
C58 0.040(5) 0.047(5) 0.056(5) -0.012(5) 0.006(5) -0.004(5)
C59 0.050(6) 0.054(6) 0.069(7) -0.021(6) 0.022(5) -0.002(5)
C60 0.065(6) 0.057(6) 0.058(6) -0.017(6) 0.025(6) -0.017(6)
C61 0.068(7) 0.067(7) 0.047(6) -0.011(6) 0.010(5) -0.010(6)
C62 0.055(6) 0.055(6) 0.051(6) -0.006(5) 0.006(5) -0.003(5)
C63 0.029(4) 0.040(5) 0.045(5) 0.002(4) 0.001(4) -0.011(4)
C64 0.034(5) 0.050(5) 0.047(5) 0.005(4) 0.008(4) -0.009(4)
C65 0.031(5) 0.058(6) 0.062(6) 0.012(5) 0.002(5) -0.018(5)
C66 0.037(5) 0.054(6) 0.068(6) 0.006(5) -0.009(5) -0.012(5)
C67 0.038(5) 0.052(6) 0.052(6) 0.009(5) -0.004(5) -0.016(5)
C68 0.030(5) 0.044(5) 0.050(5) 0.005(4) 0.000(4) -0.010(4)
C69 0.033(4) 0.041(5) 0.044(5) 0.005(4) 0.001(4) -0.008(4)
C70 0.036(5) 0.031(5) 0.050(5) -0.009(4) 0.007(4) -0.005(4)
C71 0.039(5) 0.037(5) 0.049(5) -0.012(4) 0.007(4) 0.006(4)
C72 0.045(5) 0.040(5) 0.053(5) -0.004(5) -0.006(5) 0.010(5)
C73 0.051(6) 0.042(6) 0.052(6) -0.008(5) -0.014(5) 0.014(5)
C74 0.052(6) 0.044(6) 0.058(6) -0.011(5) -0.010(5) 0.009(5)
C75 0.058(6) 0.049(6) 0.071(7) -0.015(6) -0.006(6) 0.016(5)
C76 0.050(5) 0.049(5) 0.060(5) -0.018(5) -0.006(5) 0.010(5)
C77 0.039(5) 0.056(5) 0.048(5) -0.013(5) -0.001(4) -0.004(4)
C78 0.038(5) 0.072(6) 0.052(5) -0.016(5) 0.001(4) -0.002(5)
C79 0.051(6) 0.098(8) 0.062(7) -0.016(6) -0.008(6) -0.004(6)
C80 0.063(7) 0.099(8) 0.061(7) -0.018(6) -0.005(6) 0.001(7)
C81 0.056(6) 0.097(8) 0.050(6) -0.009(6) 0.004(5) 0.000(6)
C82 0.046(5) 0.078(6) 0.051(6) -0.015(5) 0.003(5) -0.002(5)
C83 0.042(6) 0.040(6) 0.065(7) 0.015(5) -0.025(5) -0.018(5)
Se4 0.0249(15) 0.031(2) 0.029(2) 0.0022(19) -0.0014(13) -0.0099(13)
C84 0.062(8) 0.062(8) 0.062(8) 0.020(8) -0.019(8) -0.032(8)
C85 0.058(10) 0.059(10) 0.061(9) 0.017(9) -0.019(9) -0.032(9)
C86 0.069(6) 0.061(6) 0.063(5) 0.009(5) -0.014(5) -0.036(5)
Se4' 0.0307(11) 0.0444(18) 0.0400(18) 0.0084(16) -0.0064(10) -0.0145(10)
C84' 0.062(8) 0.064(8) 0.066(8) 0.025(7) -0.024(7) -0.024(7)
C85' 0.069(9) 0.061(9) 0.058(8) 0.014(8) -0.017(8) -0.041(8)
C86' 0.069(6) 0.061(6) 0.063(5) 0.009(5) -0.014(5) -0.036(5)
Cl1 0.071(4) 0.105(5) 0.072(4) 0.017(4) -0.001(3) 0.032(4)
Cl2 0.092(5) 0.091(4) 0.048(3) 0.012(3) -0.007(3) -0.024(4)
C87 0.084(7) 0.073(7) 0.065(7) 0.004(6) -0.003(6) -0.020(6)
Cl1' 0.104(8) 0.067(7) 0.080(7) 0.010(6) -0.005(7) 0.015(7)
Cl2' 0.110(11) 0.118(11) 0.136(12) -0.015(9) -0.016(9) -0.011(8)
C87' 0.069(10) 0.062(10) 0.063(10) 0.001(8) -0.005(8) -0.005(8)
Cl3 0.214(7) 0.110(4) 0.080(3) 0.002(3) 0.029(4) 0.048(5)
Cl4 0.136(9) 0.068(5) 0.142(9) 0.009(6) 0.056(7) 0.040(6)
Cl4' 0.22(3) 0.115(15) 0.22(3) -0.078(16) 0.01(2) -0.024(17)
C88 0.119(18) 0.097(17) 0.14(2) -0.011(15) 0.001(15) -0.013(14)
Cl5 0.144(5) 0.145(5) 0.145(5) 0.0003(7) 0.0001(7) 0.0002(7)
Cl6 0.107(6) 0.125(6) 0.088(5) 0.000(5) 0.011(4) -0.009(5)
C89 0.081(15) 0.078(15) 0.083(15) 0.001(9) 0.001(9) 0.002(9)
Cl5' 0.144(5) 0.145(5) 0.145(5) 0.0003(7) 0.0001(7) 0.0002(7)
Cl6' 0.107(6) 0.125(6) 0.088(5) 0.000(5) 0.011(4) -0.009(5)
C89' 0.084(14) 0.085(14) 0.085(14) 0.001(8) 0.002(8) -0.002(8)
Cl7 0.085(8) 0.080(8) 0.061(7) -0.005(6) -0.005(6) -0.029(7)
Cl8 0.118(10) 0.100(9) 0.084(9) -0.002(7) 0.018(8) 0.026(8)
C90 0.079(15) 0.077(15) 0.075(15) 0.002(9) -0.001(9) -0.005(9)

loop_
_atom_type_symbol
_atom_type_description
_atom_type_scat_dispersion_real
_atom_type_scat_dispersion_imag
_atom_type_scat_source
C C 0.0033 0.0016 'International Tables Vol C Tables 4.2.6.8 and 6.1.1.4'
H H 0.0000 0.0000 'International Tables Vol C Tables 4.2.6.8 and 6.1.1.4'
O O 0.0106 0.0060 'International Tables Vol C Tables 4.2.6.8 and 6.1.1.4'
S S 0.1246 0.1234 'International Tables Vol C Tables 4.2.6.8 and 6.1.1.4'
Cl Cl 0.1484 0.1585 'International Tables Vol C Tables 4.2.6.8 and 6.1.1.4'
P P 0.1023 0.0942 'International Tables Vol C Tables 4.2.6.8 and 6.1.1.4'
Ni Ni 0.3393 1.1124 'International Tables Vol C Tables 4.2.6.8 and 6.1.1.4'
Fe Fe 0.3463 0.8444 'International Tables Vol C Tables 4.2.6.8 and 6.1.1.4'
Se Se -0.0929 2.2259 'International Tables Vol C Tables 4.2.6.8 and 6.1.1.4'

loop_
_geom_angle_atom_site_label_1
_geom_angle_atom_site_label_2
_geom_angle_atom_site_label_3
_geom_angle
C53 Se1 Fe3 112.0(3)
C53 Se1 Fe4 112.0(3)
Fe3 Se1 Fe4 68.23(7)
C55 Se2 Fe5 110.1(3)
C55 Se2 Fe6 112.4(3)
Fe5 Se2 Fe6 67.82(6)
C86 Se3 Fe1 110.7(4)
C86 Se3 Fe2 110.1(4)
Fe1 Se3 Fe2 68.22(6)
C3 Fe1 C2 93.8(5)
C3 Fe1 C1 95.5(5)
C2 Fe1 C1 101.3(6)
C3 Fe1 S1 171.9(4)
C2 Fe1 S1 88.2(4)
C1 Fe1 S1 91.7(4)
C3 Fe1 Se3 93.0(4)
C2 Fe1 Se3 148.2(4)
C1 Fe1 Se3 109.0(4)
S1 Fe1 Se3 81.29(9)
C3 Fe1 Fe2 96.4(4)
C2 Fe1 Fe2 92.3(4)
C1 Fe1 Fe2 161.3(4)
S1 Fe1 Fe2 75.68(9)
Se3 Fe1 Fe2 56.01(6)
C4 Fe2 C6 102.5(6)
C4 Fe2 C5 95.4(6)
C6 Fe2 C5 93.3(6)
C4 Fe2 C25 84.6(5)
C6 Fe2 C25 94.4(5)
C5 Fe2 C25 172.1(5)
C4 Fe2 Se3 155.7(4)
C6 Fe2 Se3 99.5(4)
C5 Fe2 Se3 93.4(4)
C25 Fe2 Se3 83.6(3)
C4 Fe2 Fe1 100.9(4)
C6 Fe2 Fe1 154.5(4)
C5 Fe2 Fe1 94.5(4)
C25 Fe2 Fe1 77.8(3)
Se3 Fe2 Fe1 55.76(6)
C9 Fe3 C8 104.6(6)
C9 Fe3 C7 92.3(6)
C8 Fe3 C7 93.5(7)
C9 Fe3 C52 87.8(5)
C8 Fe3 C52 92.4(5)
C7 Fe3 C52 173.8(6)
C9 Fe3 Se1 150.1(5)
C8 Fe3 Se1 104.1(4)
C7 Fe3 Se1 94.1(4)
C52 Fe3 Se1 82.8(3)
C9 Fe3 Fe4 94.1(5)
C8 Fe3 Fe4 158.7(5)
C7 Fe3 Fe4 95.8(5)
C52 Fe3 Fe4 78.0(3)
Se1 Fe3 Fe4 56.18(6)
C12 Fe4 C10 90.2(6)
C12 Fe4 C11 95.1(7)
C10 Fe4 C11 101.8(7)
C12 Fe4 S4 169.0(5)
C10 Fe4 S4 86.6(4)
C11 Fe4 S4 95.8(4)
C12 Fe4 Se1 97.4(5)
C10 Fe4 Se1 154.1(5)
C11 Fe4 Se1 102.2(5)
S4 Fe4 Se1 81.34(9)
C12 Fe4 Fe3 94.4(5)
C10 Fe4 Fe3 99.3(5)
C11 Fe4 Fe3 156.8(5)
S4 Fe4 Fe3 75.75(9)
Se1 Fe4 Fe3 55.60(6)
C15 Fe5 C13 90.7(5)
C15 Fe5 C14 102.0(6)
C13 Fe5 C14 97.1(5)
C15 Fe5 S5 88.4(4)
C13 Fe5 S5 168.8(4)
C14 Fe5 S5 93.9(4)
C15 Fe5 Se2 151.6(4)
C13 Fe5 Se2 94.9(4)
C14 Fe5 Se2 104.9(4)
S5 Fe5 Se2 80.81(9)
C15 Fe5 Fe6 95.4(4)
C13 Fe5 Fe6 92.7(4)
C14 Fe5 Fe6 159.9(4)
S5 Fe5 Fe6 76.28(8)
Se2 Fe5 Fe6 56.58(5)
C16 Fe6 C17 100.7(5)
C16 Fe6 C18 94.3(5)
C17 Fe6 C18 93.6(5)
C16 Fe6 C56 87.5(5)
C17 Fe6 C56 92.2(5)
C18 Fe6 C56 173.5(5)
C16 Fe6 Se2 153.7(4)
C17 Fe6 Se2 104.3(4)
C18 Fe6 Se2 92.1(4)
C56 Fe6 Se2 83.6(3)
C16 Fe6 Fe5 98.3(4)
C17 Fe6 Fe5 157.7(4)
C18 Fe6 Fe5 96.4(4)
C56 Fe6 Fe5 77.1(3)
Se2 Fe6 Fe5 55.60(5)
C19 Fe7 C21 93.6(7)
C19 Fe7 C20 97.3(7)
C21 Fe7 C20 99.2(8)
C19 Fe7 C83 168.5(7)
C21 Fe7 C83 87.1(6)
C20 Fe7 C83 93.9(6)
C19 Fe7 Se4' 90.3(6)
C21 Fe7 Se4' 165.4(5)
C20 Fe7 Se4' 94.2(7)
C83 Fe7 Se4' 86.3(4)
C19 Fe7 Fe8 92.2(6)
C21 Fe7 Fe8 104.1(5)
C20 Fe7 Fe8 154.2(6)
C83 Fe7 Fe8 76.6(4)
Se4' Fe7 Fe8 61.67(15)
C19 Fe7 Se4 92.9(6)
C21 Fe7 Se4 150.4(5)
C20 Fe7 Se4 108.5(7)
C83 Fe7 Se4 81.2(4)
Se4' Fe7 Se4 14.99(8)
Fe8 Fe7 Se4 46.83(13)
C24 Fe8 C22 94.7(6)
C24 Fe8 C23 93.1(8)
C22 Fe8 C23 101.4(7)
C24 Fe8 Se4 93.2(5)
C22 Fe8 Se4 156.6(5)
C23 Fe8 Se4 100.1(5)
C24 Fe8 S8 174.7(6)
C22 Fe8 S8 88.5(4)
C23 Fe8 S8 90.4(5)
Se4 Fe8 S8 82.25(12)
C24 Fe8 Se4' 94.2(6)
C22 Fe8 Se4' 137.9(5)
C23 Fe8 Se4' 119.1(5)
Se4 Fe8 Se4' 19.20(11)
S8 Fe8 Se4' 80.69(11)
C24 Fe8 Fe7 100.0(7)
C22 Fe8 Fe7 88.1(5)
C23 Fe8 Fe7 163.2(5)
Se4 Fe8 Fe7 68.9(2)
S8 Fe8 Fe7 75.83(11)
Se4' Fe8 Fe7 49.82(13)
P2 Ni1 P1 87.77(12)
P2 Ni1 S2 168.60(12)
P1 Ni1 S2 91.46(11)
P2 Ni1 S3 91.86(11)
P1 Ni1 S3 169.47(12)
S2 Ni1 S3 90.96(11)
P4 Ni2 P3 87.56(11)
P4 Ni2 S7 169.79(12)
P3 Ni2 S7 91.38(11)
P4 Ni2 S6 93.40(11)
P3 Ni2 S6 171.46(12)
S7 Ni2 S6 89.15(11)
C26 P1 C32 110.2(6)
C26 P1 C38 106.2(6)
C32 P1 C38 100.5(6)
C26 P1 Ni1 106.0(4)
C32 P1 Ni1 124.4(4)
C38 P1 Ni1 108.2(5)
C40 P2 C39 103.0(6)
C40 P2 C46 106.9(6)
C39 P2 C46 107.2(6)
C40 P2 Ni1 124.7(4)
C39 P2 Ni1 107.7(4)
C46 P2 Ni1 106.3(4)
C69 P3 C57 104.9(5)
C69 P3 C63 100.8(5)
C57 P3 C63 105.1(5)
C69 P3 Ni2 107.4(4)
C57 P3 Ni2 114.3(4)
C63 P3 Ni2 122.3(4)
C70 P4 C77 106.1(6)
C70 P4 C71 101.4(6)
C77 P4 C71 105.8(6)
C70 P4 Ni2 108.2(4)
C77 P4 Ni2 106.4(5)
C71 P4 Ni2 127.3(4)
C25 S1 Fe1 93.3(4)
C25 S2 Ni1 102.0(4)
C52 S3 Ni1 99.2(4)
C52 S4 Fe4 93.7(4)
C56 S5 Fe5 92.6(4)
C56 S6 Ni2 98.2(4)
C83 S7 Ni2 102.4(5)
C83 S8 Fe8 93.4(4)
O1 C1 Fe1 176.6(12)
O2 C2 Fe1 178.9(12)
O3 C3 Fe1 176.7(11)
O4 C4 Fe2 176.1(12)
O5 C5 Fe2 177.0(13)
O6 C6 Fe2 176.1(12)
O7 C7 Fe3 176.4(15)
O8 C8 Fe3 177.8(13)
O9 C9 Fe3 176.4(12)
O10 C10 Fe4 177.5(13)
O11 C11 Fe4 177.1(14)
O12 C12 Fe4 178.0(15)
O13 C13 Fe5 178.1(11)
O14 C14 Fe5 177.5(13)
O15 C15 Fe5 178.7(13)
O16 C16 Fe6 176.5(12)
O17 C17 Fe6 178.2(11)
O18 C18 Fe6 177.6(11)
O19 C19 Fe7 178.1(14)
O20 C20 Fe7 177.1(18)
O21 C21 Fe7 177.1(14)
O22 C22 Fe8 177.3(13)
O23 C23 Fe8 178.2(16)
O24 C24 Fe8 174.8(18)
S2 C25 S1 121.1(6)
S2 C25 Fe2 125.7(6)
S1 C25 Fe2 113.2(6)
C27 C26 C31 120.0
C27 C26 P1 115.3(7)
C31 C26 P1 124.0(7)
C26 C27 C28 120.0
C26 C27 H27 120.0
C28 C27 H27 120.0
C29 C28 C27 120.0
C29 C28 H28 120.0
C27 C28 H28 120.0
C30 C29 C28 120.0
C30 C29 H29 120.0
C28 C29 H29 120.0
C29 C30 C31 120.0
C29 C30 H30 120.0
C31 C30 H30 120.0
C30 C31 C26 120.0
C30 C31 H31 120.0
C26 C31 H31 120.0
C37 C32 C33 120.0(13)
C37 C32 P1 119.1(10)
C33 C32 P1 120.0(11)
C32 C33 C34 117.1(15)
C32 C33 H33 121.5
C34 C33 H33 121.5
C35 C34 C33 123.3(15)
C35 C34 H34 118.3
C33 C34 H34 118.3
C34 C35 C36 118.5(15)
C34 C35 H35 120.8
C36 C35 H35 120.8
C37 C36 C35 120.1(15)
C37 C36 H36 119.9
C35 C36 H36 119.9
C36 C37 C32 121.0(13)
C36 C37 H37 119.5
C32 C37 H37 119.5
C39 C38 P1 117.3(10)
C39 C38 H38 121.4
P1 C38 H38 121.4
C38 C39 P2 118.3(10)
C38 C39 H39 120.8
P2 C39 H39 120.8
C41 C40 C45 119.6(11)
C41 C40 P2 121.2(9)
C45 C40 P2 118.8(10)
C40 C41 C42 119.5(12)
C40 C41 H41 120.3
C42 C41 H41 120.3
C43 C42 C41 119.6(13)
C43 C42 H42 120.2
C41 C42 H42 120.2
C44 C43 C42 122.0(13)
C44 C43 H43 119.0
C42 C43 H43 119.0
C43 C44 C45 121.1(13)
C43 C44 H44 119.5
C45 C44 H44 119.5
C44 C45 C40 118.2(13)
C44 C45 H45 120.9
C40 C45 H45 120.9
C47 C46 C51 120.8(13)
C47 C46 P2 120.3(10)
C51 C46 P2 118.2(11)
C46 C47 C48 122.3(13)
C46 C47 H47 118.9
C48 C47 H47 118.9
C49 C48 C47 116.9(14)
C49 C48 H48 121.5
C47 C48 H48 121.5
C50 C49 C48 120.6(14)
C50 C49 H49 119.7
C48 C49 H49 119.7
C51 C50 C49 121.2(13)
C51 C50 H50 119.4
C49 C50 H50 119.4
C50 C51 C46 118.2(14)
C50 C51 H51 120.9
C46 C51 H51 120.9
S3 C52 S4 119.1(6)
S3 C52 Fe3 128.4(6)
S4 C52 Fe3 112.5(6)
C54 C53 Se1 110.1(7)
C54 C53 H53A 109.6
Se1 C53 H53A 109.6
C54 C53 H53B 109.6
Se1 C53 H53B 109.6
H53A C53 H53B 108.2
C55 C54 C53 114.1(9)
C55 C54 H54A 108.7
C53 C54 H54A 108.7
C55 C54 H54B 108.7
C53 C54 H54B 108.7
H54A C54 H54B 107.6
C54 C55 Se2 108.8(7)
C54 C55 H55A 109.9
Se2 C55 H55A 109.9
C54 C55 H55B 109.9
Se2 C55 H55B 109.9
H55A C55 H55B 108.3
S6 C56 S5 118.8(6)
S6 C56 Fe6 127.5(6)
S5 C56 Fe6 113.7(6)
C58 C57 C62 118.6(11)
C58 C57 P3 122.5(10)
C62 C57 P3 118.8(9)
C59 C58 C57 121.3(13)
C59 C58 H58 119.4
C57 C58 H58 119.4
C58 C59 C60 121.1(13)
C58 C59 H59 119.4
C60 C59 H59 119.4
C59 C60 C61 118.5(13)
C59 C60 H60 120.7
C61 C60 H60 120.7
C62 C61 C60 119.4(14)
C62 C61 H61 120.3
C60 C61 H61 120.3
C57 C62 C61 120.9(13)
C57 C62 H62 119.5
C61 C62 H62 119.5
C68 C63 C64 119.5(10)
C68 C63 P3 120.0(8)
C64 C63 P3 119.5(9)
C63 C64 C65 119.1(11)
C63 C64 H64 120.4
C65 C64 H64 120.4
C66 C65 C64 121.0(11)
C66 C65 H65 119.5
C64 C65 H65 119.5
C65 C66 C67 120.4(12)
C65 C66 H66 119.8
C67 C66 H66 119.8
C66 C67 C68 119.0(12)
C66 C67 H67 120.5
C68 C67 H67 120.5
C63 C68 C67 121.0(10)
C63 C68 H68 119.5
C67 C68 H68 119.5
C70 C69 P3 117.5(9)
C70 C69 H69 121.3
P3 C69 H69 121.3
C69 C70 P4 117.3(9)
C69 C70 H70 121.3
P4 C70 H70 121.3
C72 C71 C76 118.1(11)
C72 C71 P4 121.1(8)
C76 C71 P4 120.2(9)
C73 C72 C71 120.6(11)
C73 C72 H72 119.7
C71 C72 H72 119.7
C72 C73 C74 121.9(12)
C72 C73 H73 119.1
C74 C73 H73 119.1
C75 C74 C73 117.8(12)
C75 C74 H74 121.1
C73 C74 H74 121.1
C74 C75 C76 123.1(13)
C74 C75 H75 118.4
C76 C75 H75 118.4
C75 C76 C71 118.4(12)
C75 C76 H76 120.8
C71 C76 H76 120.8
C82 C77 C78 120.2(12)
C82 C77 P4 119.1(9)
C78 C77 P4 119.5(10)
C79 C78 C77 119.6(13)
C79 C78 H78 120.2
C77 C78 H78 120.2
C78 C79 C80 120.1(14)
C78 C79 H79 120.0
C80 C79 H79 120.0
C81 C80 C79 119.9(14)
C81 C80 H80 120.1
C79 C80 H80 120.1
C82 C81 C80 119.2(14)
C82 C81 H81 120.4
C80 C81 H81 120.4
C77 C82 C81 121.0(13)
C77 C82 H82 119.5
C81 C82 H82 119.5
S8 C83 S7 120.8(7)
S8 C83 Fe7 113.9(7)
S7 C83 Fe7 125.3(8)
C84 Se4 Fe8 109.4(10)
C84 Se4 Fe7 110.3(13)
Fe8 Se4 Fe7 64.29(13)
C85 C84 Se4 116(3)
C84 C85 C86 102(3)
C85 C86 Se3 89.7(16)
C84' Se4' Fe7 108.8(8)
C84' Se4' Fe8 114.5(7)
Fe7 Se4' Fe8 68.51(10)
C85' C84' Se4' 108.4(19)
Cl2 C87 Cl1 108.8(8)
Cl2' C87' Cl1' 101.6(17)
Cl4' C88 Cl3 121.3(18)
Cl4' C88 Cl4 42.1(12)
Cl3 C88 Cl4 103.4(13)
Cl5 C89 Cl6 109.5(12)
Cl7 C90 Cl8 111.5(17)

loop_
_geom_bond_atom_site_label_1
_geom_bond_atom_site_label_2
_geom_bond_distance
Se1 C53 1.972(11)
Se1 Fe3 2.3567(19)
Se1 Fe4 2.373(2)
Se2 C55 1.986(10)
Se2 Fe5 2.3588(19)
Se2 Fe6 2.3859(19)
Se3 C86 2.037(15)
Se3 Fe1 2.357(2)
Se3 Fe2 2.364(2)
Fe1 C3 1.775(12)
Fe1 C2 1.799(12)
Fe1 C1 1.809(13)
Fe1 S1 2.314(3)
Fe1 Fe2 2.648(2)
Fe2 C4 1.789(12)
Fe2 C6 1.797(13)
Fe2 C5 1.825(14)
Fe2 C25 1.962(11)
Fe3 C9 1.781(14)
Fe3 C8 1.805(16)
Fe3 C7 1.816(13)
Fe3 C52 1.966(11)
Fe3 Fe4 2.652(3)
Fe4 C12 1.758(12)
Fe4 C10 1.788(15)
Fe4 C11 1.807(16)
Fe4 S4 2.305(3)
Fe5 C15 1.765(13)
Fe5 C13 1.771(12)
Fe5 C14 1.802(13)
Fe5 S5 2.312(3)
Fe5 Fe6 2.647(2)
Fe6 C16 1.792(12)
Fe6 C17 1.792(13)
Fe6 C18 1.804(11)
Fe6 C56 1.971(10)
Fe7 C19 1.786(14)
Fe7 C21 1.792(18)
Fe7 C20 1.805(18)
Fe7 C83 1.974(12)
Fe7 Se4' 2.187(4)
Fe7 Fe8 2.664(4)
Fe7 Se4 2.758(6)
Fe8 C24 1.756(15)
Fe8 C22 1.803(13)
Fe8 C23 1.82(2)
Fe8 Se4 2.156(4)
Fe8 S8 2.300(3)
Fe8 Se4' 2.520(4)
Ni1 P2 2.158(3)
Ni1 P1 2.159(3)
Ni1 S2 2.226(3)
Ni1 S3 2.237(3)
Ni2 P4 2.164(3)
Ni2 P3 2.175(3)
Ni2 S7 2.235(3)
Ni2 S6 2.240(3)
P1 C26 1.779(9)
P1 C32 1.808(13)
P1 C38 1.819(14)
P2 C40 1.812(12)
P2 C39 1.822(12)
P2 C46 1.822(13)
P3 C69 1.802(12)
P3 C57 1.805(11)
P3 C63 1.807(11)
P4 C70 1.802(11)
P4 C77 1.804(12)
P4 C71 1.811(12)
S1 C25 1.694(11)
S2 C25 1.683(11)
S3 C52 1.675(11)
S4 C52 1.705(11)
S5 C56 1.695(11)
S6 C56 1.686(11)
S7 C83 1.686(13)
S8 C83 1.675(15)
O1 C1 1.145(15)
O2 C2 1.149(13)
O3 C3 1.159(14)
O4 C4 1.130(14)
O5 C5 1.113(15)
O6 C6 1.140(14)
O7 C7 1.118(15)
O8 C8 1.148(18)
O9 C9 1.149(16)
O10 C10 1.146(17)
O11 C11 1.138(17)
O12 C12 1.149(15)
O13 C13 1.167(13)
O14 C14 1.135(14)
O15 C15 1.172(15)
O16 C16 1.136(13)
O17 C17 1.144(14)
O18 C18 1.147(13)
O19 C19 1.169(17)
O20 C20 1.14(2)
O21 C21 1.123(18)
O22 C22 1.141(15)
O23 C23 1.12(2)
O24 C24 1.184(17)
C26 C27 1.3900
C26 C31 1.3900
C27 C28 1.3900
C27 H27 0.9500
C28 C29 1.3900
C28 H28 0.9500
C29 C30 1.3900
C29 H29 0.9500
C30 C31 1.3900
C30 H30 0.9500
C31 H31 0.9500
C32 C37 1.372(19)
C32 C33 1.387(19)
C33 C34 1.41(2)
C33 H33 0.9500
C34 C35 1.34(2)
C34 H34 0.9500
C35 C36 1.39(2)
C35 H35 0.9500
C36 C37 1.370(17)
C36 H36 0.9500
C37 H37 0.9500
C38 C39 1.280(18)
C38 H38 0.9500
C39 H39 0.9500
C40 C41 1.369(18)
C40 C45 1.421(17)
C41 C42 1.408(17)
C41 H41 0.9500
C42 C43 1.363(19)
C42 H42 0.9500
C43 C44 1.319(19)
C43 H43 0.9500
C44 C45 1.401(17)
C44 H44 0.9500
C45 H45 0.9500
C46 C47 1.363(18)
C46 C51 1.405(17)
C47 C48 1.412(19)
C47 H47 0.9500
C48 C49 1.41(2)
C48 H48 0.9500
C49 C50 1.40(2)
C49 H49 0.9500
C50 C51 1.389(19)
C50 H50 0.9500
C51 H51 0.9500
C53 C54 1.515(15)
C53 H53A 0.9900
C53 H53B 0.9900
C54 C55 1.502(15)
C54 H54A 0.9900
C54 H54B 0.9900
C55 H55A 0.9900
C55 H55B 0.9900
C57 C58 1.373(16)
C57 C62 1.389(17)
C58 C59 1.363(17)
C58 H58 0.9500
C59 C60 1.39(2)
C59 H59 0.9500
C60 C61 1.40(2)
C60 H60 0.9500
C61 C62 1.397(18)
C61 H61 0.9500
C62 H62 0.9500
C63 C68 1.392(16)
C63 C64 1.395(15)
C64 C65 1.401(16)
C64 H64 0.9500
C65 C66 1.373(18)
C65 H65 0.9500
C66 C67 1.389(17)
C66 H66 0.9500
C67 C68 1.400(16)
C67 H67 0.9500
C68 H68 0.9500
C69 C70 1.339(15)
C69 H69 0.9500
C70 H70 0.9500
C71 C72 1.386(16)
C71 C76 1.407(16)
C72 C73 1.363(16)
C72 H72 0.9500
C73 C74 1.363(17)
C73 H73 0.9500
C74 C75 1.354(18)
C74 H74 0.9500
C75 C76 1.377(18)
C75 H75 0.9500
C76 H76 0.9500
C77 C82 1.378(18)
C77 C78 1.391(17)
C78 C79 1.382(19)
C78 H78 0.9500
C79 C80 1.40(2)
C79 H79 0.9500
C80 C81 1.39(2)
C80 H80 0.9500
C81 C82 1.383(19)
C81 H81 0.9500
C82 H82 0.9500
Se4 C84 2.00(3)
C84 C85 1.54(6)
C85 C86 1.78(4)
Se4' C84' 2.03(2)
C84' C85' 1.42(4)
Cl1 C87 1.774(9)
Cl2 C87 1.771(9)
Cl1' C87' 1.777(10)
Cl2' C87' 1.775(10)
Cl3 C88 1.79(3)
Cl4 C88 1.80(3)
Cl4' C88 1.58(3)
Cl5 C89 1.777(7)
Cl6 C89 1.780(7)
Cl7 C90 1.775(10)
Cl8 C90 1.778(10)

loop_
_geom_torsion_atom_site_label_1
_geom_torsion_atom_site_label_2
_geom_torsion_atom_site_label_3
_geom_torsion_atom_site_label_4
_geom_torsion
C86 Se3 Fe1 C3 -8.4(6)
Fe2 Se3 Fe1 C3 95.7(4)
C86 Se3 Fe1 C2 -110.5(8)
Fe2 Se3 Fe1 C2 -6.3(7)
C86 Se3 Fe1 C1 88.5(6)
Fe2 Se3 Fe1 C1 -167.4(4)
C86 Se3 Fe1 S1 177.3(5)
Fe2 Se3 Fe1 S1 -78.56(9)
C86 Se3 Fe1 Fe2 -104.1(5)
C86 Se3 Fe2 C4 123.1(10)
Fe1 Se3 Fe2 C4 18.0(9)
C86 Se3 Fe2 C6 -82.0(6)
Fe1 Se3 Fe2 C6 172.9(4)
C86 Se3 Fe2 C5 12.0(6)
Fe1 Se3 Fe2 C5 -93.1(4)
C86 Se3 Fe2 C25 -175.4(5)
Fe1 Se3 Fe2 C25 79.6(3)
C86 Se3 Fe2 Fe1 105.1(4)
C3 Fe1 Fe2 C4 98.2(5)
C2 Fe1 Fe2 C4 4.1(5)
C1 Fe1 Fe2 C4 -132.5(13)
S1 Fe1 Fe2 C4 -83.5(4)
Se3 Fe1 Fe2 C4 -172.5(4)
C3 Fe1 Fe2 C6 -105.6(10)
C2 Fe1 Fe2 C6 160.3(10)
C1 Fe1 Fe2 C6 23.7(16)
S1 Fe1 Fe2 C6 72.7(9)
Se3 Fe1 Fe2 C6 -16.3(9)
C3 Fe1 Fe2 C5 1.8(6)
C2 Fe1 Fe2 C5 -92.3(5)
C1 Fe1 Fe2 C5 131.1(13)
S1 Fe1 Fe2 C5 -179.9(4)
Se3 Fe1 Fe2 C5 91.0(4)
C3 Fe1 Fe2 C25 -179.8(5)
C2 Fe1 Fe2 C25 86.1(5)
C1 Fe1 Fe2 C25 -50.5(13)
S1 Fe1 Fe2 C25 -1.5(3)
Se3 Fe1 Fe2 C25 -90.6(3)
C3 Fe1 Fe2 Se3 -89.3(4)
C2 Fe1 Fe2 Se3 176.7(4)
C1 Fe1 Fe2 Se3 40.0(12)
S1 Fe1 Fe2 Se3 89.05(9)
C53 Se1 Fe3 C9 113.5(9)
Fe4 Se1 Fe3 C9 7.6(8)
C53 Se1 Fe3 C8 -83.0(6)
Fe4 Se1 Fe3 C8 171.1(4)
C53 Se1 Fe3 C7 11.7(6)
Fe4 Se1 Fe3 C7 -94.3(5)
C53 Se1 Fe3 C52 -173.8(5)
Fe4 Se1 Fe3 C52 80.3(3)
C53 Se1 Fe3 Fe4 105.9(4)
C53 Se1 Fe4 C12 -15.6(6)
Fe3 Se1 Fe4 C12 90.3(5)
C53 Se1 Fe4 C10 -121.5(11)
Fe3 Se1 Fe4 C10 -15.6(10)
C53 Se1 Fe4 C11 81.3(6)
Fe3 Se1 Fe4 C11 -172.8(5)
C53 Se1 Fe4 S4 175.5(4)
Fe3 Se1 Fe4 S4 -78.61(9)
C53 Se1 Fe4 Fe3 -105.9(4)
C9 Fe3 Fe4 C12 87.9(6)
C8 Fe3 Fe4 C12 -120.4(12)
C7 Fe3 Fe4 C12 -4.8(6)
C52 Fe3 Fe4 C12 174.7(6)
Se1 Fe3 Fe4 C12 -95.9(5)
C9 Fe3 Fe4 C10 -3.0(6)
C8 Fe3 Fe4 C10 148.7(12)
C7 Fe3 Fe4 C10 -95.8(6)
C52 Fe3 Fe4 C10 83.8(5)
Se1 Fe3 Fe4 C10 173.2(4)
C9 Fe3 Fe4 C11 -158.0(12)
C8 Fe3 Fe4 C11 -6.3(16)
C7 Fe3 Fe4 C11 109.2(12)
C52 Fe3 Fe4 C11 -71.2(12)
Se1 Fe3 Fe4 C11 18.2(11)
C9 Fe3 Fe4 S4 -87.0(4)
C8 Fe3 Fe4 S4 64.7(11)
C7 Fe3 Fe4 S4 -179.8(5)
C52 Fe3 Fe4 S4 -0.2(3)
Se1 Fe3 Fe4 S4 89.18(9)
C9 Fe3 Fe4 Se1 -176.2(4)
C8 Fe3 Fe4 Se1 -24.5(11)
C7 Fe3 Fe4 Se1 91.1(5)
C52 Fe3 Fe4 Se1 -89.4(3)
C55 Se2 Fe5 C15 -117.4(9)
Fe6 Se2 Fe5 C15 -10.6(8)
C55 Se2 Fe5 C13 -16.7(5)
Fe6 Se2 Fe5 C13 90.1(4)
C55 Se2 Fe5 C14 82.0(5)
Fe6 Se2 Fe5 C14 -171.2(4)
C55 Se2 Fe5 S5 173.6(4)
Fe6 Se2 Fe5 S5 -79.57(8)
C55 Se2 Fe5 Fe6 -106.8(3)
C55 Se2 Fe6 C16 111.3(9)
Fe5 Se2 Fe6 C16 7.8(8)
C55 Se2 Fe6 C17 -87.1(5)
Fe5 Se2 Fe6 C17 169.4(4)
C55 Se2 Fe6 C18 7.2(5)
Fe5 Se2 Fe6 C18 -96.3(4)
C55 Se2 Fe6 C56 -177.8(5)
Fe5 Se2 Fe6 C56 78.7(3)
C55 Se2 Fe6 Fe5 103.5(4)
C15 Fe5 Fe6 C16 -1.6(5)
C13 Fe5 Fe6 C16 89.4(5)
C14 Fe5 Fe6 C16 -151.2(12)
S5 Fe5 Fe6 C16 -88.6(4)
Se2 Fe5 Fe6 C16 -176.5(4)
C15 Fe5 Fe6 C17 146.8(10)
C13 Fe5 Fe6 C17 -122.1(10)
C14 Fe5 Fe6 C17 -2.8(15)
S5 Fe5 Fe6 C17 59.8(10)
Se2 Fe5 Fe6 C17 -28.1(10)
C15 Fe5 Fe6 C18 -96.9(5)
C13 Fe5 Fe6 C18 -5.9(5)
C14 Fe5 Fe6 C18 113.5(12)
S5 Fe5 Fe6 C18 176.1(4)
Se2 Fe5 Fe6 C18 88.1(4)
C15 Fe5 Fe6 C56 83.9(5)
C13 Fe5 Fe6 C56 174.9(5)
C14 Fe5 Fe6 C56 -65.7(12)
S5 Fe5 Fe6 C56 -3.1(3)
Se2 Fe5 Fe6 C56 -91.1(3)
C15 Fe5 Fe6 Se2 175.0(4)
C13 Fe5 Fe6 Se2 -94.0(4)
C14 Fe5 Fe6 Se2 25.3(11)
S5 Fe5 Fe6 Se2 87.94(9)
C19 Fe7 Fe8 C24 2.2(7)
C21 Fe7 Fe8 C24 96.5(7)
C20 Fe7 Fe8 C24 -109.5(13)
C83 Fe7 Fe8 C24 180.0(6)
Se4' Fe7 Fe8 C24 -87.0(5)
Se4 Fe7 Fe8 C24 -89.6(5)
C19 Fe7 Fe8 C22 -92.2(7)
C21 Fe7 Fe8 C22 2.1(6)
C20 Fe7 Fe8 C22 156.1(13)
C83 Fe7 Fe8 C22 85.5(6)
Se4' Fe7 Fe8 C22 178.6(4)
Se4 Fe7 Fe8 C22 176.0(4)
C19 Fe7 Fe8 C23 143(2)
C21 Fe7 Fe8 C23 -122.8(19)
C20 Fe7 Fe8 C23 31(2)
C83 Fe7 Fe8 C23 -39.4(19)
Se4' Fe7 Fe8 C23 53.7(19)
Se4 Fe7 Fe8 C23 51.1(19)
C19 Fe7 Fe8 Se4 91.9(5)
C21 Fe7 Fe8 Se4 -173.9(5)
C20 Fe7 Fe8 Se4 -19.9(12)
C83 Fe7 Fe8 Se4 -90.4(4)
Se4' Fe7 Fe8 Se4 2.66(11)
C19 Fe7 Fe8 S8 178.9(5)
C21 Fe7 Fe8 S8 -86.8(5)
C20 Fe7 Fe8 S8 67.2(12)
C83 Fe7 Fe8 S8 -3.4(4)
Se4' Fe7 Fe8 S8 89.70(11)
Se4 Fe7 Fe8 S8 87.04(12)
C19 Fe7 Fe8 Se4' 89.2(5)
C21 Fe7 Fe8 Se4' -176.5(5)
C20 Fe7 Fe8 Se4' -22.5(12)
C83 Fe7 Fe8 Se4' -93.1(4)
Se4 Fe7 Fe8 Se4' -2.66(11)
P2 Ni1 P1 C26 116.5(5)
S2 Ni1 P1 C26 -74.9(5)
S3 Ni1 P1 C26 28.3(9)
P2 Ni1 P1 C32 -114.3(6)
S2 Ni1 P1 C32 54.3(6)
S3 Ni1 P1 C32 157.5(8)
P2 Ni1 P1 C38 3.0(5)
S2 Ni1 P1 C38 171.6(5)
S3 Ni1 P1 C38 -85.2(8)
P1 Ni1 P2 C40 -119.4(5)
S2 Ni1 P2 C40 154.3(7)
S3 Ni1 P2 C40 50.0(5)
P1 Ni1 P2 C39 1.1(5)
S2 Ni1 P2 C39 -85.2(8)
S3 Ni1 P2 C39 170.6(4)
P1 Ni1 P2 C46 115.7(5)
S2 Ni1 P2 C46 29.4(8)
S3 Ni1 P2 C46 -74.8(5)
P4 Ni2 P3 C69 12.6(4)
S7 Ni2 P3 C69 -177.5(4)
S6 Ni2 P3 C69 -84.1(9)
P4 Ni2 P3 C57 128.5(4)
S7 Ni2 P3 C57 -61.6(4)
S6 Ni2 P3 C57 31.8(10)
P4 Ni2 P3 C63 -102.9(5)
S7 Ni2 P3 C63 67.0(5)
S6 Ni2 P3 C63 160.4(8)
P3 Ni2 P4 C70 -9.9(4)
S7 Ni2 P4 C70 -94.2(8)
S6 Ni2 P4 C70 161.6(4)
P3 Ni2 P4 C77 103.7(4)
S7 Ni2 P4 C77 19.4(9)
S6 Ni2 P4 C77 -84.8(4)
P3 Ni2 P4 C71 -130.8(5)
S7 Ni2 P4 C71 145.0(8)
S6 Ni2 P4 C71 40.7(5)
C3 Fe1 S1 C25 14(3)
C2 Fe1 S1 C25 -91.1(5)
C1 Fe1 S1 C25 167.7(5)
Se3 Fe1 S1 C25 58.7(4)
Fe2 Fe1 S1 C25 1.7(3)
P2 Ni1 S2 C25 -27.2(8)
P1 Ni1 S2 C25 -113.2(4)
S3 Ni1 S2 C25 77.1(4)
P2 Ni1 S3 C52 -115.5(4)
P1 Ni1 S3 C52 -27.7(8)
S2 Ni1 S3 C52 75.5(4)
C12 Fe4 S4 C52 -27(3)
C10 Fe4 S4 C52 -100.3(6)
C11 Fe4 S4 C52 158.2(6)
Se1 Fe4 S4 C52 56.8(4)
Fe3 Fe4 S4 C52 0.2(4)
C15 Fe5 S5 C56 -92.4(5)
C13 Fe5 S5 C56 -7(2)
C14 Fe5 S5 C56 165.7(6)
Se2 Fe5 S5 C56 61.2(4)
Fe6 Fe5 S5 C56 3.5(3)
P4 Ni2 S6 C56 -110.0(4)
P3 Ni2 S6 C56 -13.8(9)
S7 Ni2 S6 C56 79.8(4)
P4 Ni2 S7 C83 -33.7(8)
P3 Ni2 S7 C83 -117.6(4)
S6 Ni2 S7 C83 71.0(4)
C24 Fe8 S8 C83 43(6)
C22 Fe8 S8 C83 -84.5(7)
C23 Fe8 S8 C83 174.1(7)
Se4 Fe8 S8 C83 74.0(4)
Se4' Fe8 S8 C83 54.6(4)
Fe7 Fe8 S8 C83 3.9(4)
C3 Fe1 C1 O1 -72(20)
C2 Fe1 C1 O1 23(20)
S1 Fe1 C1 O1 111(20)
Se3 Fe1 C1 O1 -167(19)
Fe2 Fe1 C1 O1 159(19)
C3 Fe1 C2 O2 -88(69)
C1 Fe1 C2 O2 176(100)
S1 Fe1 C2 O2 84(69)
Se3 Fe1 C2 O2 14(69)
Fe2 Fe1 C2 O2 9(69)
C2 Fe1 C3 O3 -175(100)
C1 Fe1 C3 O3 -74(20)
S1 Fe1 C3 O3 80(20)
Se3 Fe1 C3 O3 36(20)
Fe2 Fe1 C3 O3 92(20)
C6 Fe2 C4 O4 -61(19)
C5 Fe2 C4 O4 -156(18)
C25 Fe2 C4 O4 32(18)
Se3 Fe2 C4 O4 93(18)
Fe1 Fe2 C4 O4 108(18)
C4 Fe2 C5 O5 71(26)
C6 Fe2 C5 O5 -32(26)
C25 Fe2 C5 O5 161(24)
Se3 Fe2 C5 O5 -132(26)
Fe1 Fe2 C5 O5 173(26)
C4 Fe2 C6 O6 -166(18)
C5 Fe2 C6 O6 -70(18)
C25 Fe2 C6 O6 108(18)
Se3 Fe2 C6 O6 24(18)
Fe1 Fe2 C6 O6 37(19)
C9 Fe3 C7 O7 76(23)
C8 Fe3 C7 O7 -29(23)
C52 Fe3 C7 O7 167(20)
Se1 Fe3 C7 O7 -133(23)
Fe4 Fe3 C7 O7 171(23)
C9 Fe3 C8 O8 -160(37)
C7 Fe3 C8 O8 -66(37)
C52 Fe3 C8 O8 112(37)
Se1 Fe3 C8 O8 29(37)
Fe4 Fe3 C8 O8 50(37)
C8 Fe3 C9 O9 64(22)
C7 Fe3 C9 O9 -30(22)
C52 Fe3 C9 O9 156(22)
Se1 Fe3 C9 O9 -132(22)
Fe4 Fe3 C9 O9 -126(22)
C12 Fe4 C10 O10 -156(41)
C11 Fe4 C10 O10 109(41)
S4 Fe4 C10 O10 14(41)
Se1 Fe4 C10 O10 -48(41)
Fe3 Fe4 C10 O10 -61(41)
C12 Fe4 C11 O11 19(35)
C10 Fe4 C11 O11 110(35)
S4 Fe4 C11 O11 -162(35)
Se1 Fe4 C11 O11 -80(35)
Fe3 Fe4 C11 O11 -95(34)
C10 Fe4 C12 O12 -88(38)
C11 Fe4 C12 O12 14(38)
S4 Fe4 C12 O12 -161(36)
Se1 Fe4 C12 O12 117(38)
Fe3 Fe4 C12 O12 173(100)
C15 Fe5 C13 O13 -14(35)
C14 Fe5 C13 O13 88(35)
S5 Fe5 C13 O13 -99(34)
Se2 Fe5 C13 O13 -166(35)
Fe6 Fe5 C13 O13 -109(35)
C15 Fe5 C14 O14 -15(25)
C13 Fe5 C14 O14 -108(25)
S5 Fe5 C14 O14 74(25)
Se2 Fe5 C14 O14 155(25)
Fe6 Fe5 C14 O14 134(25)
C13 Fe5 C15 O15 -65(55)
C14 Fe5 C15 O15 -162(55)
S5 Fe5 C15 O15 104(55)
Se2 Fe5 C15 O15 37(55)
Fe6 Fe5 C15 O15 28(55)
C17 Fe6 C16 O16 13(17)
C18 Fe6 C16 O16 -82(17)
C56 Fe6 C16 O16 104(17)
Se2 Fe6 C16 O16 174(16)
Fe5 Fe6 C16 O16 -179(100)
C16 Fe6 C17 O17 -136(37)
C18 Fe6 C17 O17 -41(37)
C56 Fe6 C17 O17 136(37)
Se2 Fe6 C17 O17 52(37)
Fe5 Fe6 C17 O17 76(37)
C16 Fe6 C18 O18 27(28)
C17 Fe6 C18 O18 -74(28)
C56 Fe6 C18 O18 133(26)
Se2 Fe6 C18 O18 -178(100)
Fe5 Fe6 C18 O18 126(28)
C21 Fe7 C19 O19 137(66)
C20 Fe7 C19 O19 38(66)
C83 Fe7 C19 O19 -130(65)
Se4' Fe7 C19 O19 -57(66)
Fe8 Fe7 C19 O19 -118(66)
Se4 Fe7 C19 O19 -71(66)
C19 Fe7 C20 O20 -128(36)
C21 Fe7 C20 O20 137(36)
C83 Fe7 C20 O20 50(36)
Se4' Fe7 C20 O20 -37(36)
Fe8 Fe7 C20 O20 -17(37)
Se4 Fe7 C20 O20 -32(36)
C19 Fe7 C21 O21 -136(28)
C20 Fe7 C21 O21 -38(28)
C83 Fe7 C21 O21 55(28)
Se4' Fe7 C21 O21 119(28)
Fe8 Fe7 C21 O21 131(28)
Se4 Fe7 C21 O21 122(28)
C24 Fe8 C22 O22 -137(29)
C23 Fe8 C22 O22 129(29)
Se4 Fe8 C22 O22 -28(30)
S8 Fe8 C22 O22 38(29)
Se4' Fe8 C22 O22 -36(29)
Fe7 Fe8 C22 O22 -37(29)
C24 Fe8 C23 O23 -21(61)
C22 Fe8 C23 O23 74(61)
Se4 Fe8 C23 O23 -115(61)
S8 Fe8 C23 O23 163(61)
Se4' Fe8 C23 O23 -118(61)
Fe7 Fe8 C23 O23 -163(59)
C22 Fe8 C24 O24 -119(18)
C23 Fe8 C24 O24 -17(18)
Se4 Fe8 C24 O24 83(18)
S8 Fe8 C24 O24 114(18)
Se4' Fe8 C24 O24 102(18)
Fe7 Fe8 C24 O24 152(18)
Ni1 S2 C25 S1 4.7(7)
Ni1 S2 C25 Fe2 -175.7(5)
Fe1 S1 C25 S2 177.2(6)
Fe1 S1 C25 Fe2 -2.4(5)
C4 Fe2 C25 S2 -75.1(7)
C6 Fe2 C25 S2 27.1(8)
C5 Fe2 C25 S2 -166(3)
Se3 Fe2 C25 S2 126.2(6)
Fe1 Fe2 C25 S2 -177.5(7)
C4 Fe2 C25 S1 104.5(6)
C6 Fe2 C25 S1 -153.2(6)
C5 Fe2 C25 S1 14(4)
Se3 Fe2 C25 S1 -54.1(5)
Fe1 Fe2 C25 S1 2.2(4)
C32 P1 C26 C27 146.1(6)
C38 P1 C26 C27 38.1(7)
Ni1 P1 C26 C27 -76.8(5)
C32 P1 C26 C31 -42.9(8)
C38 P1 C26 C31 -150.9(7)
Ni1 P1 C26 C31 94.2(6)
C31 C26 C27 C28 0.0
P1 C26 C27 C28 171.4(7)
C26 C27 C28 C29 0.0
C27 C28 C29 C30 0.0
C28 C29 C30 C31 0.0
C29 C30 C31 C26 0.0
C27 C26 C31 C30 0.0
P1 C26 C31 C30 -170.6(8)
C26 P1 C32 C37 157.3(12)
C38 P1 C32 C37 -91.0(13)
Ni1 P1 C32 C37 29.8(15)
C26 P1 C32 C33 -33.8(15)
C38 P1 C32 C33 77.9(15)
Ni1 P1 C32 C33 -161.3(11)
C37 C32 C33 C34 0(3)
P1 C32 C33 C34 -169.1(14)
C32 C33 C34 C35 0(3)
C33 C34 C35 C36 0(3)
C34 C35 C36 C37 2(3)
C35 C36 C37 C32 -2(3)
C33 C32 C37 C36 2(2)
P1 C32 C37 C36 170.5(13)
C26 P1 C38 C39 -122.0(11)
C32 P1 C38 C39 123.2(12)
Ni1 P1 C38 C39 -8.6(12)
P1 C38 C39 P2 10.2(15)
C40 P2 C39 C38 126.2(12)
C46 P2 C39 C38 -121.2(12)
Ni1 P2 C39 C38 -7.2(12)
C39 P2 C40 C41 -101.8(11)
C46 P2 C40 C41 145.4(11)
Ni1 P2 C40 C41 20.8(13)
C39 P2 C40 C45 71.9(11)
C46 P2 C40 C45 -41.0(11)
Ni1 P2 C40 C45 -165.5(8)
C45 C40 C41 C42 1.5(19)
P2 C40 C41 C42 175.1(10)
C40 C41 C42 C43 -3(2)
C41 C42 C43 C44 2(2)
C42 C43 C44 C45 0(2)
C43 C44 C45 C40 -2(2)
C41 C40 C45 C44 1.1(19)
P2 C40 C45 C44 -172.7(10)
C40 P2 C46 C47 -40.9(12)
C39 P2 C46 C47 -150.9(10)
Ni1 P2 C46 C47 94.2(10)
C40 P2 C46 C51 148.7(10)
C39 P2 C46 C51 38.8(11)
Ni1 P2 C46 C51 -76.2(10)
C51 C46 C47 C48 -0.2(19)
P2 C46 C47 C48 -170.3(10)
C46 C47 C48 C49 1(2)
C47 C48 C49 C50 -1(2)
C48 C49 C50 C51 0(2)
C49 C50 C51 C46 0(2)
C47 C46 C51 C50 -0.3(19)
P2 C46 C51 C50 170.0(10)
Ni1 S3 C52 S4 4.8(7)
Ni1 S3 C52 Fe3 -175.0(6)
Fe4 S4 C52 S3 179.8(6)
Fe4 S4 C52 Fe3 -0.3(5)
C9 Fe3 C52 S3 -85.2(9)
C8 Fe3 C52 S3 19.4(9)
C7 Fe3 C52 S3 -176(5)
Se1 Fe3 C52 S3 123.3(8)
Fe4 Fe3 C52 S3 -179.9(8)
C9 Fe3 C52 S4 95.0(7)
C8 Fe3 C52 S4 -160.5(7)
C7 Fe3 C52 S4 4(6)
Se1 Fe3 C52 S4 -56.6(5)
Fe4 Fe3 C52 S4 0.3(5)
Fe3 Se1 C53 C54 -170.1(6)
Fe4 Se1 C53 C54 -95.7(7)
Se1 C53 C54 C55 -67.9(10)
C53 C54 C55 Se2 -75.3(10)
Fe5 Se2 C55 C54 -98.6(7)
Fe6 Se2 C55 C54 -172.1(6)
Ni2 S6 C56 S5 8.8(6)
Ni2 S6 C56 Fe6 -171.8(6)
Fe5 S5 C56 S6 174.5(6)
Fe5 S5 C56 Fe6 -5.0(5)
C16 Fe6 C56 S6 -75.9(8)
C17 Fe6 C56 S6 24.8(8)
C18 Fe6 C56 S6 178(90)
Se2 Fe6 C56 S6 128.9(7)
Fe5 Fe6 C56 S6 -175.0(7)
C16 Fe6 C56 S5 103.6(6)
C17 Fe6 C56 S5 -155.7(6)
C18 Fe6 C56 S5 -3(4)
Se2 Fe6 C56 S5 -51.6(5)
Fe5 Fe6 C56 S5 4.5(4)
C69 P3 C57 C58 -143.2(10)
C63 P3 C57 C58 -37.3(11)
Ni2 P3 C57 C58 99.5(10)
C69 P3 C57 C62 39.8(11)
C63 P3 C57 C62 145.6(10)
Ni2 P3 C57 C62 -77.5(10)
C62 C57 C58 C59 -1.3(18)
P3 C57 C58 C59 -178.4(10)
C57 C58 C59 C60 1(2)
C58 C59 C60 C61 1(2)
C59 C60 C61 C62 -1(2)
C58 C57 C62 C61 0.8(19)
P3 C57 C62 C61 177.9(10)
C60 C61 C62 C57 0(2)
C69 P3 C63 C68 -110.1(10)
C57 P3 C63 C68 141.1(10)
Ni2 P3 C63 C68 8.6(12)
C69 P3 C63 C64 58.4(11)
C57 P3 C63 C64 -50.4(11)
Ni2 P3 C63 C64 177.2(8)
C68 C63 C64 C65 -0.6(19)
P3 C63 C64 C65 -169.2(10)
C63 C64 C65 C66 1(2)
C64 C65 C66 C67 -1(2)
C65 C66 C67 C68 0(2)
C64 C63 C68 C67 -0.2(19)
P3 C63 C68 C67 168.3(10)
C66 C67 C68 C63 0.3(19)
C57 P3 C69 C70 -136.2(9)
C63 P3 C69 C70 114.9(10)
Ni2 P3 C69 C70 -14.2(10)
P3 C69 C70 P4 6.6(13)
C77 P4 C70 C69 -109.7(10)
C71 P4 C70 C69 139.9(10)
Ni2 P4 C70 C69 4.1(10)
C70 P4 C71 C72 -100.1(11)
C77 P4 C71 C72 149.3(11)
Ni2 P4 C71 C72 23.5(13)
C70 P4 C71 C76 71.3(11)
C77 P4 C71 C76 -39.3(12)
Ni2 P4 C71 C76 -165.1(9)
C76 C71 C72 C73 1.1(19)
P4 C71 C72 C73 172.7(10)
C71 C72 C73 C74 -1(2)
C72 C73 C74 C75 1(2)
C73 C74 C75 C76 -1(2)
C74 C75 C76 C71 1(2)
C72 C71 C76 C75 -1(2)
P4 C71 C76 C75 -172.5(11)
C70 P4 C77 C82 -158.6(11)
C71 P4 C77 C82 -51.4(13)
Ni2 P4 C77 C82 86.3(12)
C70 P4 C77 C78 33.9(13)
C71 P4 C77 C78 141.1(11)
Ni2 P4 C77 C78 -81.2(12)
C82 C77 C78 C79 3(2)
P4 C77 C78 C79 170.8(12)
C77 C78 C79 C80 -3(2)
C78 C79 C80 C81 1(3)
C79 C80 C81 C82 0(3)
C78 C77 C82 C81 -2(2)
P4 C77 C82 C81 -169.1(12)
C80 C81 C82 C77 0(2)
Fe8 S8 C83 S7 174.0(7)
Fe8 S8 C83 Fe7 -5.6(6)
Ni2 S7 C83 S8 8.9(8)
Ni2 S7 C83 Fe7 -171.6(6)
C19 Fe7 C83 S8 17(4)
C21 Fe7 C83 S8 110.2(8)
C20 Fe7 C83 S8 -150.8(9)
Se4' Fe7 C83 S8 -56.8(6)
Fe8 Fe7 C83 S8 4.9(5)
Se4 Fe7 C83 S8 -42.6(6)
C19 Fe7 C83 S7 -163(3)
C21 Fe7 C83 S7 -69.3(9)
C20 Fe7 C83 S7 29.7(10)
Se4' Fe7 C83 S7 123.7(7)
Fe8 Fe7 C83 S7 -174.6(8)
Se4 Fe7 C83 S7 137.9(7)
C24 Fe8 Se4 C84 -4.3(16)
C22 Fe8 Se4 C84 -114.0(18)
C23 Fe8 Se4 C84 89.4(15)
S8 Fe8 Se4 C84 178.5(14)
Se4' Fe8 Se4 C84 -97.6(14)
Fe7 Fe8 Se4 C84 -103.8(14)
C24 Fe8 Se4 Fe7 99.5(7)
C22 Fe8 Se4 Fe7 -10.2(12)
C23 Fe8 Se4 Fe7 -166.8(5)
S8 Fe8 Se4 Fe7 -77.74(11)
Se4' Fe8 Se4 Fe7 6.2(3)
C19 Fe7 Se4 C84 12.1(12)
C21 Fe7 Se4 C84 114.5(14)
C20 Fe7 Se4 C84 -86.6(12)
C83 Fe7 Se4 C84 -177.7(11)
Se4' Fe7 Se4 C84 -68.5(11)
Fe8 Fe7 Se4 C84 102.4(11)
C19 Fe7 Se4 Fe8 -90.3(5)
C21 Fe7 Se4 Fe8 12.1(9)
C20 Fe7 Se4 Fe8 171.0(5)
C83 Fe7 Se4 Fe8 79.8(3)
Se4' Fe7 Se4 Fe8 -170.9(4)
Fe8 Se4 C84 C85 138(3)
Fe7 Se4 C84 C85 69(3)
Se4 C84 C85 C86 65(3)
C84 C85 C86 Se3 -176(3)
Fe1 Se3 C86 C85 -107.0(15)
Fe2 Se3 C86 C85 179.5(15)
C19 Fe7 Se4' C84' 17.3(9)
C21 Fe7 Se4' C84' 123(2)
C20 Fe7 Se4' C84' -80.0(9)
C83 Fe7 Se4' C84' -173.6(8)
Fe8 Fe7 Se4' C84' 109.6(7)
Se4 Fe7 Se4' C84' 117.1(8)
C19 Fe7 Se4' Fe8 -92.3(5)
C21 Fe7 Se4' Fe8 13.4(18)
C20 Fe7 Se4' Fe8 170.4(5)
C83 Fe7 Se4' Fe8 76.7(4)
Se4 Fe7 Se4' Fe8 7.5(3)
C24 Fe8 Se4' C84' -2.0(11)
C22 Fe8 Se4' C84' -103.6(11)
C23 Fe8 Se4' C84' 93.9(11)
Se4 Fe8 Se4' C84' 86.0(10)
S8 Fe8 Se4' C84' 179.1(9)
Fe7 Fe8 Se4' C84' -101.6(9)
C24 Fe8 Se4' Fe7 99.6(6)
C22 Fe8 Se4' Fe7 -2.1(7)
C23 Fe8 Se4' Fe7 -164.5(6)
Se4 Fe8 Se4' Fe7 -172.4(3)
S8 Fe8 Se4' Fe7 -79.27(11)
Fe7 Se4' C84' C85' -178.4(15)
Fe8 Se4' C84' C85' -104.1(16)
